data_7129922
loop_
_publ_author_name
'Miller-Clark, Lyndsy A'
'Raghavan, Adharsh'
'Clendening, Reese'
'Ren, Tong'

_publ_section_title
;
 Phenylene as an Efficient Mediator for Intermetallic Electronic Coupling
;
_journal_name_full 'Chemical Communications'
_journal_paper_doi 10.1039/D2CC00949H
_journal_year 2022
_chemical_formula_moiety 'C96 H76 N18 Ru4, 2.337(O C4 H10), 0.824(O C4 H8)'
_chemical_formula_sum 'C108.64 H105.96 N18 O3.16 Ru4'
_chemical_formula_weight 2118.64
_space_group_crystal_system monoclinic
_space_group_IT_number 14
_space_group_name_Hall '-P 2ybc'
_space_group_name_H-M_alt 'P 1 21/c 1'
_atom_sites_solution_hydrogens geom
_atom_sites_solution_primary patt
_atom_sites_solution_secondary difmap
_audit_creation_method SHELXL-2018/1
_audit_update_record
;
2022-02-02 deposited with the CCDC.	2022-04-04 downloaded from the CCDC.
;
_cell_angle_alpha 90
_cell_angle_beta 109.053(2)
_cell_angle_gamma 90
_cell_formula_units_Z 4
_cell_length_a 22.2621(10)
_cell_length_b 22.2426(9)
_cell_length_c 20.7463(9)
_cell_measurement_reflns_used 9064
_cell_measurement_temperature 150(2)
_cell_measurement_theta_max 74.5025
_cell_measurement_theta_min 4.0667
_cell_volume 9710.1(7)
_computing_cell_refinement 'SAINT V8.38A (Bruker, 2018)'
_computing_data_collection 'Apex3 v2019.1-0 (Bruker, 2019)'
_computing_data_reduction 'SAINT V8.38A (Bruker, 2018)'
_computing_structure_refinement
;  
SHELXL-2018/3 (Sheldrick, 2015a, 2018), 
SHELXLE Rev1117 (H\"ubschle et al., 2011)
;
_computing_structure_solution 'SHELXS-97 (Sheldrick, 2008)'
_diffrn_ambient_temperature 150(2)
_diffrn_detector_area_resol_mean 7.4074
_diffrn_measured_fraction_theta_full 0.999
_diffrn_measured_fraction_theta_max 0.997
_diffrn_measurement_device_type
;
Bruker AXS D8 Quest diffractometer with PhotonIII_C14 charge-integrating pixel 
array detector (CPAD)
;
_diffrn_measurement_method 'omega and phi scans'
_diffrn_radiation_monochromator 'laterally graded multilayer (Goebel) mirror'
_diffrn_radiation_type CuK\a
_diffrn_radiation_wavelength 1.54178
_diffrn_reflns_av_R_equivalents 0.0613
_diffrn_reflns_av_unetI/netI 0.0360
_diffrn_reflns_Laue_measured_fraction_full 0.999
_diffrn_reflns_Laue_measured_fraction_max 0.997
_diffrn_reflns_limit_h_max 27
_diffrn_reflns_limit_h_min -25
_diffrn_reflns_limit_k_max 27
_diffrn_reflns_limit_k_min -27
_diffrn_reflns_limit_l_max 25
_diffrn_reflns_limit_l_min -25
_diffrn_reflns_number 132368
_diffrn_reflns_point_group_measured_fraction_full 0.999
_diffrn_reflns_point_group_measured_fraction_max 0.997
_diffrn_reflns_theta_full 67.679
_diffrn_reflns_theta_max 74.683
_diffrn_reflns_theta_min 2.099
_diffrn_source 'I-mu-S microsource X-ray tube'
_diffrn_source_current '1.0 mA'
_diffrn_source_voltage '50 kV'
_exptl_absorpt_coefficient_mu 5.434
_exptl_absorpt_correction_T_max 0.7538
_exptl_absorpt_correction_T_min 0.5616
_exptl_absorpt_correction_type multi-scan
_exptl_absorpt_process_details
;
SADABS 2016/2: Krause, L., Herbst-Irmer, R., Sheldrick G.M. & Stalke D. (2015). J. Appl. Cryst. 48, 3-10.
;
_exptl_crystal_colour violet
_exptl_crystal_density_diffrn 1.449
_exptl_crystal_description block
_exptl_crystal_F_000 4340
_exptl_crystal_size_max 0.288
_exptl_crystal_size_mid 0.200
_exptl_crystal_size_min 0.166
_refine_diff_density_max 0.706
_refine_diff_density_min -1.161
_refine_diff_density_rms 0.085
_refine_ls_extinction_method none
_refine_ls_goodness_of_fit_ref 1.028
_refine_ls_hydrogen_treatment constr
_refine_ls_matrix_type full
_refine_ls_number_parameters 1427
_refine_ls_number_reflns 19838
_refine_ls_number_restraints 786
_refine_ls_restrained_S_all 1.036
_refine_ls_R_factor_all 0.0457
_refine_ls_R_factor_gt 0.0397
_refine_ls_shift/su_max 0.003
_refine_ls_shift/su_mean 0.000
_refine_ls_structure_factor_coef Fsqd
_refine_ls_weighting_details 'w=1/[\s^2^(Fo^2^)+(0.0513P)^2^+16.2343P] where P=(Fo^2^+2Fc^2^)/3'
_refine_ls_weighting_scheme calc
_refine_ls_wR_factor_gt 0.1016
_refine_ls_wR_factor_ref 0.1063
_reflns_Friedel_coverage 0.000
_reflns_number_gt 17389
_reflns_number_total 19838
_reflns_threshold_expression 'I > 2\s(I)'
_cod_data_source_file d2cc00949h3.cif
_cod_data_source_block LAM_1_33_0m
_cod_original_sg_symbol_H-M 'P 21/c'
_cod_database_code 7129922
_shelx_shelxl_version_number 2018/1
_shelx_space_group_comment
;
The symmetry employed for this shelxl refinement is uniquely defined
by the following loop, which should always be used as a source of
symmetry information in preference to the above space-group names.
They are only intended as comments.
;
_shelx_estimated_absorpt_t_min 0.304
_shelx_estimated_absorpt_t_max 0.466

loop_
_space_group_symop_operation_xyz
'x, y, z'
'-x, y+1/2, -z+1/2'
'-x, -y, -z'
'x, -y-1/2, z-1/2'

loop_
_atom_site_label
_atom_site_type_symbol
_atom_site_fract_x
_atom_site_fract_y
_atom_site_fract_z
_atom_site_U_iso_or_equiv
_atom_site_adp_type
_atom_site_occupancy
_atom_site_site_symmetry_order
_atom_site_calc_flag
_atom_site_refinement_flags_posn
_atom_site_refinement_flags_adp
_atom_site_refinement_flags_occupancy
_atom_site_disorder_assembly
_atom_site_disorder_group
Ru1 Ru 0.20967(2) 0.57849(2) -0.08245(2) 0.02754(6) Uani 1 1 d . . . . .
Ru2 Ru 0.26335(2) 0.64688(2) -0.14146(2) 0.02594(6) Uani 1 1 d . . . . .
Ru3 Ru 0.20785(2) 0.36879(2) 0.16549(2) 0.02669(6) Uani 1 1 d . . . . .
Ru4 Ru 0.26838(2) 0.31573(2) 0.27224(2) 0.02559(6) Uani 1 1 d . . . . .
N1 N 0.25034(13) 0.63728(12) 0.00320(14) 0.0310(6) Uani 1 1 d . . . . .
N2 N 0.27523(13) 0.70777(12) -0.06838(14) 0.0297(5) Uani 1 1 d . . . . .
N3 N 0.13313(13) 0.63198(13) -0.09287(15) 0.0342(6) Uani 1 1 d . . . . .
N4 N 0.16249(13) 0.67243(13) -0.18259(14) 0.0314(6) Uani 1 1 d . . . . .
N5 N 0.16784(12) 0.53499(12) -0.17232(14) 0.0304(6) Uani 1 1 d . . . . .
N6 N 0.23944(12) 0.58314(12) -0.21659(14) 0.0287(5) Uani 1 1 d . . . . .
N7 N 0.29180(12) 0.52777(12) -0.08355(13) 0.0282(5) Uani 1 1 d . . . . .
N8 N 0.34835(12) 0.61236(12) -0.09605(13) 0.0280(5) Uani 1 1 d . . . . .
N9 N 0.26556(14) 0.43874(12) 0.22856(14) 0.0317(6) Uani 1 1 d . . . . .
N10 N 0.34030(13) 0.37233(12) 0.29482(14) 0.0318(6) Uani 1 1 d . . . . .
N11 N 0.14283(13) 0.39476(12) 0.20898(14) 0.0305(6) Uani 1 1 d . . . . .
N12 N 0.21668(13) 0.37090(12) 0.31525(14) 0.0290(5) Uani 1 1 d . . . . .
N13 N 0.15270(13) 0.29695(12) 0.12108(14) 0.0302(5) Uani 1 1 d . . . . .
N14 N 0.18190(12) 0.26320(11) 0.23412(14) 0.0273(5) Uani 1 1 d . . . . .
N15 N 0.27159(13) 0.32423(12) 0.12482(14) 0.0307(6) Uani 1 1 d . . . . .
N16 N 0.30854(12) 0.26262(12) 0.22128(14) 0.0285(5) Uani 1 1 d . . . . .
N17 N 0.30599(17) 0.74023(16) -0.23268(17) 0.0492(8) Uani 1 1 d . . . . .
N18 N 0.33307(14) 0.23612(14) 0.40173(15) 0.0380(7) Uani 1 1 d . . . . .
C1 C 0.21103(16) 0.51503(14) -0.01020(17) 0.0314(7) Uani 1 1 d . . . . .
C2 C 0.26665(15) 0.49769(15) 0.04123(16) 0.0298(6) Uani 1 1 d . . . . .
H2 H 0.306279 0.513248 0.040874 0.036 Uiso 1 1 calc R U . . .
C3 C 0.26546(15) 0.45835(14) 0.09280(16) 0.0297(6) Uani 1 1 d . . . . .
H3 H 0.304165 0.448196 0.127275 0.036 Uiso 1 1 calc R U . . .
C4 C 0.20846(16) 0.43331(14) 0.09509(16) 0.0299(6) Uani 1 1 d . . . . .
C5 C 0.15325(15) 0.45052(15) 0.04487(17) 0.0321(7) Uani 1 1 d . . . . .
H5 H 0.113712 0.434844 0.045386 0.039 Uiso 1 1 calc R U . . .
C6 C 0.15431(15) 0.49085(16) -0.00711(17) 0.0328(7) Uani 1 1 d . . . . .
H6 H 0.115438 0.501810 -0.040842 0.039 Uiso 1 1 calc R U . . .
C7 C 0.24160(19) 0.62766(16) 0.06496(19) 0.0399(8) Uani 1 1 d . . . . .
H7 H 0.224129 0.590130 0.071633 0.048 Uiso 1 1 calc R U . . .
C8 C 0.2559(2) 0.66746(18) 0.1168(2) 0.0522(11) Uani 1 1 d . . . . .
H8 H 0.248332 0.657688 0.158072 0.063 Uiso 1 1 calc R U . . .
C9 C 0.2821(2) 0.72315(19) 0.1095(2) 0.0543(11) Uani 1 1 d . . . . .
H9 H 0.294338 0.751340 0.145895 0.065 Uiso 1 1 calc R U . . .
C10 C 0.2892(2) 0.73536(17) 0.04797(19) 0.0448(9) Uani 1 1 d . . . . .
H10 H 0.306505 0.772966 0.041283 0.054 Uiso 1 1 calc R U . . .
C11 C 0.27136(16) 0.69334(15) -0.00608(17) 0.0331(7) Uani 1 1 d . . . . .
C12 C 0.28492(17) 0.77090(14) -0.07794(17) 0.0332(7) Uani 1 1 d . . . . .
C13 C 0.2343(2) 0.80956(18) -0.0893(2) 0.0484(9) Uani 1 1 d . . . . .
H13 H 0.193066 0.794227 -0.094651 0.058 Uiso 1 1 calc R U . . .
C14 C 0.2436(2) 0.87127(19) -0.0928(3) 0.0616(12) Uani 1 1 d . . . . .
H14 H 0.208714 0.898117 -0.100552 0.074 Uiso 1 1 calc R U . . .
C15 C 0.3034(2) 0.89332(18) -0.0850(2) 0.0551(11) Uani 1 1 d . . . . .
H15 H 0.310068 0.935453 -0.085961 0.066 Uiso 1 1 calc R U . . .
C16 C 0.3535(2) 0.85443(18) -0.0760(2) 0.0486(9) Uani 1 1 d . . . . .
H16 H 0.394324 0.869668 -0.072299 0.058 Uiso 1 1 calc R U . . .
C17 C 0.34451(18) 0.79299(16) -0.0722(2) 0.0405(8) Uani 1 1 d . . . . .
H17 H 0.379197 0.766168 -0.065687 0.049 Uiso 1 1 calc R U . . .
C18 C 0.09886(17) 0.63578(18) -0.0495(2) 0.0400(8) Uani 1 1 d . . . . .
H18 H 0.110117 0.610540 -0.010417 0.048 Uiso 1 1 calc R U . . .
C19 C 0.04896(18) 0.67437(19) -0.0598(2) 0.0462(9) Uani 1 1 d . . . . .
H19 H 0.025507 0.675812 -0.028889 0.055 Uiso 1 1 calc R U . . .
C20 C 0.03337(18) 0.71165(19) -0.1170(2) 0.0481(9) Uani 1 1 d . . . . .
H20 H -0.001468 0.738623 -0.125664 0.058 Uiso 1 1 calc R U . . .
C21 C 0.06784(18) 0.70958(17) -0.1605(2) 0.0420(8) Uani 1 1 d . . . . .
H21 H 0.056057 0.734126 -0.200125 0.050 Uiso 1 1 calc R U . . .
C22 C 0.12121(15) 0.67095(15) -0.14683(17) 0.0326(7) Uani 1 1 d . . . . .
C23 C 0.13378(16) 0.68757(16) -0.25281(18) 0.0359(7) Uani 1 1 d . . . . .
C24 C 0.08638(17) 0.65001(18) -0.29426(19) 0.0409(8) Uani 1 1 d . . . . .
H24 H 0.073387 0.615788 -0.274778 0.049 Uiso 1 1 calc R U . . .
C25 C 0.05795(19) 0.6618(2) -0.3633(2) 0.0515(10) Uani 1 1 d . . . . .
H25 H 0.025432 0.636135 -0.390593 0.062 Uiso 1 1 calc R U . . .
C26 C 0.0774(2) 0.7111(2) -0.3920(2) 0.0562(11) Uani 1 1 d . . . . .
H26 H 0.058906 0.719042 -0.439350 0.067 Uiso 1 1 calc R U . . .
C27 C 0.1233(2) 0.7486(2) -0.3518(2) 0.0563(11) Uani 1 1 d . . . . .
H27 H 0.136409 0.782373 -0.371806 0.068 Uiso 1 1 calc R U . . .
C28 C 0.15109(18) 0.73808(18) -0.2824(2) 0.0443(9) Uani 1 1 d . . . . .
H28 H 0.181855 0.765302 -0.255132 0.053 Uiso 1 1 calc R U . . .
C29 C 0.11738(16) 0.49750(16) -0.18223(19) 0.0375(8) Uani 1 1 d . . . . .
H29 H 0.099023 0.494458 -0.146951 0.045 Uiso 1 1 calc R U . . .
C30 C 0.09153(17) 0.46403(17) -0.2396(2) 0.0442(9) Uani 1 1 d . . . . .
H30 H 0.055884 0.438847 -0.244275 0.053 Uiso 1 1 calc R U . . .
C31 C 0.11860(18) 0.46762(17) -0.2912(2) 0.0428(8) Uani 1 1 d . . . . .
H31 H 0.102260 0.443990 -0.331274 0.051 Uiso 1 1 calc R U . . .
C32 C 0.16863(17) 0.50520(16) -0.28388(19) 0.0372(7) Uani 1 1 d . . . . .
H32 H 0.187496 0.507286 -0.318816 0.045 Uiso 1 1 calc R U . . .
C33 C 0.19305(15) 0.54146(14) -0.22439(16) 0.0298(6) Uani 1 1 d . . . . .
C34 C 0.26597(16) 0.58758(14) -0.27142(17) 0.0310(7) Uani 1 1 d . . . . .
C35 C 0.32653(17) 0.56560(17) -0.26050(19) 0.0380(8) Uani 1 1 d . . . . .
H35 H 0.349910 0.548321 -0.217794 0.046 Uiso 1 1 calc R U . . .
C36 C 0.3530(2) 0.5690(2) -0.3127(2) 0.0493(10) Uani 1 1 d . . . . .
H36 H 0.394571 0.553709 -0.305444 0.059 Uiso 1 1 calc R U . . .
C37 C 0.3197(2) 0.59422(19) -0.3746(2) 0.0477(9) Uani 1 1 d . . . . .
H37 H 0.338048 0.596134 -0.409983 0.057 Uiso 1 1 calc R U . . .
C38 C 0.2594(2) 0.61674(18) -0.3852(2) 0.0473(9) Uani 1 1 d . . . . .
H38 H 0.236403 0.634304 -0.427823 0.057 Uiso 1 1 calc R U . . .
C39 C 0.23235(19) 0.61384(17) -0.33359(18) 0.0399(8) Uani 1 1 d . . . . .
H39 H 0.191052 0.629716 -0.340789 0.048 Uiso 1 1 calc R U . . .
C40 C 0.28893(16) 0.46637(15) -0.08409(17) 0.0327(7) Uani 1 1 d . . . . .
H40 H 0.248613 0.448053 -0.091959 0.039 Uiso 1 1 calc R U . . .
C41 C 0.34045(18) 0.42970(16) -0.07403(19) 0.0390(8) Uani 1 1 d . . . . .
H41 H 0.335746 0.387228 -0.076466 0.047 Uiso 1 1 calc R U . . .
C42 C 0.40004(18) 0.45622(17) -0.0601(2) 0.0424(8) Uani 1 1 d . . . . .
H42 H 0.437229 0.432049 -0.048543 0.051 Uiso 1 1 calc R U . . .
C43 C 0.40445(16) 0.51753(16) -0.06321(19) 0.0372(7) Uani 1 1 d . . . . .
H43 H 0.444740 0.536125 -0.054564 0.045 Uiso 1 1 calc R U . . .
C44 C 0.34868(15) 0.55308(14) -0.07938(16) 0.0288(6) Uani 1 1 d . . . . .
C45 C 0.40754(14) 0.64343(15) -0.07497(18) 0.0314(7) Uani 1 1 d . . . . .
C46 C 0.43717(18) 0.65433(16) -0.0059(2) 0.0411(8) Uani 1 1 d . . . . .
H46 H 0.417402 0.642163 0.026213 0.049 Uiso 1 1 calc R U . . .
C47 C 0.4954(2) 0.68289(19) 0.0159(2) 0.0539(11) Uani 1 1 d . . . . .
H47 H 0.515306 0.690479 0.063192 0.065 Uiso 1 1 calc R U . . .
C48 C 0.5245(2) 0.7002(2) -0.0289(3) 0.0641(13) Uani 1 1 d . . . . .
H48 H 0.565069 0.718992 -0.013124 0.077 Uiso 1 1 calc R U . . .
C49 C 0.4949(2) 0.6904(3) -0.0983(3) 0.0687(14) Uani 1 1 d . . . . .
H49 H 0.515172 0.702859 -0.129818 0.082 Uiso 1 1 calc R U . . .
C50 C 0.43573(19) 0.6626(2) -0.1219(2) 0.0488(10) Uani 1 1 d . . . . .
H50 H 0.415032 0.656749 -0.169349 0.059 Uiso 1 1 calc R U . . .
C51 C 0.24315(19) 0.49586(15) 0.22074(17) 0.0370(7) Uani 1 1 d . . . . .
H51 H 0.200628 0.502458 0.192193 0.044 Uiso 1 1 calc R U . . .
C52 C 0.2786(2) 0.54480(17) 0.25184(19) 0.0452(9) Uani 1 1 d . . . . .
H52 H 0.260144 0.583750 0.247237 0.054 Uiso 1 1 calc R U . . .
C53 C 0.3420(2) 0.53590(17) 0.2902(2) 0.0469(9) Uani 1 1 d . . . . .
H53 H 0.368806 0.569288 0.308397 0.056 Uiso 1 1 calc R U . . .
C54 C 0.36541(19) 0.47893(17) 0.30144(19) 0.0411(8) Uani 1 1 d . . . . .
H54 H 0.408649 0.472236 0.327628 0.049 Uiso 1 1 calc R U . . .
C55 C 0.32479(16) 0.42962(15) 0.27381(16) 0.0330(7) Uani 1 1 d . . . . .
C56 C 0.40597(17) 0.35765(16) 0.3265(2) 0.0403(8) Uani 1 1 d . . . . .
C57 C 0.4300(2) 0.3457(2) 0.3955(2) 0.0585(12) Uani 1 1 d . . . . .
H57 H 0.403587 0.347824 0.423272 0.070 Uiso 1 1 calc R U . . .
C58 C 0.4947(3) 0.3302(3) 0.4237(4) 0.090(2) Uani 1 1 d . . . . .
H58 H 0.512064 0.321997 0.471103 0.108 Uiso 1 1 calc R U . . .
C59 C 0.5324(2) 0.3267(3) 0.3841(5) 0.099(3) Uani 1 1 d . . . . .
H59 H 0.575961 0.316254 0.404011 0.119 Uiso 1 1 calc R U . . .
C60 C 0.5083(2) 0.3381(3) 0.3163(4) 0.085(2) Uani 1 1 d . . . . .
H60 H 0.535128 0.335232 0.288952 0.102 Uiso 1 1 calc R U . . .
C61 C 0.4449(2) 0.3539(2) 0.2864(3) 0.0563(11) Uani 1 1 d . . . . .
H61 H 0.428358 0.362050 0.238863 0.068 Uiso 1 1 calc R U . . .
C62 C 0.08168(16) 0.40855(16) 0.17167(19) 0.0374(7) Uani 1 1 d . . . . .
H62 H 0.068802 0.403767 0.123573 0.045 Uiso 1 1 calc R U . . .
C63 C 0.03806(19) 0.42884(19) 0.1998(2) 0.0462(9) Uani 1 1 d . . . . .
H63 H -0.004332 0.437317 0.172102 0.055 Uiso 1 1 calc R U . . .
C64 C 0.05738(19) 0.43690(18) 0.2709(2) 0.0450(9) Uani 1 1 d . . . . .
H64 H 0.028900 0.453536 0.291640 0.054 Uiso 1 1 calc R U . . .
C65 C 0.11716(18) 0.42070(16) 0.3097(2) 0.0404(8) Uani 1 1 d . . . . .
H65 H 0.130226 0.426087 0.357734 0.048 Uiso 1 1 calc R U . . .
C66 C 0.16063(16) 0.39566(14) 0.27925(17) 0.0305(6) Uani 1 1 d . . . . .
C67 C 0.23463(16) 0.37918(15) 0.38742(17) 0.0327(7) Uani 1 1 d . . . . .
C68 C 0.21628(17) 0.33927(17) 0.42886(18) 0.0373(7) Uani 1 1 d . . . . .
H68 H 0.193847 0.303663 0.409972 0.045 Uiso 1 1 calc R U . . .
C69 C 0.2307(2) 0.35133(19) 0.4981(2) 0.0465(9) Uani 1 1 d . . . . .
H69 H 0.217410 0.324230 0.526129 0.056 Uiso 1 1 calc R U . . .
C70 C 0.2637(3) 0.4017(2) 0.5257(2) 0.0607(12) Uani 1 1 d . . . . .
H70 H 0.273800 0.409514 0.573111 0.073 Uiso 1 1 calc R U . . .
C71 C 0.2826(3) 0.4415(3) 0.4850(2) 0.0719(15) Uani 1 1 d . . . . .
H71 H 0.305467 0.476788 0.504348 0.086 Uiso 1 1 calc R U . . .
C72 C 0.2682(2) 0.43012(19) 0.4157(2) 0.0534(11) Uani 1 1 d . . . . .
H72 H 0.281510 0.457432 0.387849 0.064 Uiso 1 1 calc R U . . .
C73 C 0.12489(16) 0.28702(16) 0.05327(17) 0.0355(7) Uani 1 1 d . . . . .
H73 H 0.129694 0.316531 0.022210 0.043 Uiso 1 1 calc R U . . .
C74 C 0.09025(17) 0.23648(17) 0.02751(18) 0.0391(8) Uani 1 1 d . . . . .
H74 H 0.071604 0.230817 -0.020277 0.047 Uiso 1 1 calc R U . . .
C75 C 0.08310(17) 0.19324(16) 0.07384(19) 0.0373(7) Uani 1 1 d . . . . .
H75 H 0.058786 0.157971 0.057645 0.045 Uiso 1 1 calc R U . . .
C76 C 0.11123(15) 0.20212(15) 0.14225(18) 0.0324(7) Uani 1 1 d . . . . .
H76 H 0.105906 0.173016 0.173465 0.039 Uiso 1 1 calc R U . . .
C77 C 0.14843(14) 0.25437(14) 0.16747(16) 0.0281(6) Uani 1 1 d . . . . .
C78 C 0.15536(15) 0.23497(14) 0.28056(16) 0.0293(6) Uani 1 1 d . . . . .
C79 C 0.18426(15) 0.18721(14) 0.32226(17) 0.0315(7) Uani 1 1 d . . . . .
H79 H 0.223494 0.171686 0.320635 0.038 Uiso 1 1 calc R U . . .
C80 C 0.15576(17) 0.16215(16) 0.36634(18) 0.0378(8) Uani 1 1 d . . . . .
H80 H 0.176139 0.129982 0.395390 0.045 Uiso 1 1 calc R U . . .
C81 C 0.09793(18) 0.18352(17) 0.36849(18) 0.0394(8) Uani 1 1 d . . . . .
H81 H 0.078587 0.165760 0.398445 0.047 Uiso 1 1 calc R U . . .
C82 C 0.06862(17) 0.23069(18) 0.32691(19) 0.0403(8) Uani 1 1 d . . . . .
H82 H 0.028963 0.245434 0.328168 0.048 Uiso 1 1 calc R U . . .
C83 C 0.09706(16) 0.25667(16) 0.28316(18) 0.0346(7) Uani 1 1 d . . . . .
H83 H 0.076856 0.289336 0.254854 0.042 Uiso 1 1 calc R U . . .
C84 C 0.26468(18) 0.33073(16) 0.05714(18) 0.0375(7) Uani 1 1 d . . . . .
H84 H 0.237133 0.361648 0.032737 0.045 Uiso 1 1 calc R U . . .
C85 C 0.2940(2) 0.29651(17) 0.02207(19) 0.0417(8) Uani 1 1 d . . . . .
H85 H 0.286752 0.303210 -0.025097 0.050 Uiso 1 1 calc R U . . .
C86 C 0.3350(2) 0.25144(17) 0.0571(2) 0.0432(8) Uani 1 1 d . . . . .
H86 H 0.357507 0.227637 0.034482 0.052 Uiso 1 1 calc R U . . .
C87 C 0.34260(18) 0.24181(17) 0.12409(19) 0.0385(8) Uani 1 1 d . . . . .
H87 H 0.371174 0.211691 0.148733 0.046 Uiso 1 1 calc R U . . .
C88 C 0.30779(15) 0.27679(14) 0.15741(17) 0.0303(6) Uani 1 1 d . . . . .
C89 C 0.33254(16) 0.20418(15) 0.24382(17) 0.0310(7) Uani 1 1 d . . . . .
C90 C 0.39495(17) 0.19581(17) 0.28600(19) 0.0392(8) Uani 1 1 d . . . . .
H90 H 0.421483 0.229464 0.303733 0.047 Uiso 1 1 calc R U . . .
C91 C 0.4181(2) 0.13772(19) 0.3019(2) 0.0487(9) Uani 1 1 d . . . . .
H91 H 0.460910 0.131713 0.329971 0.058 Uiso 1 1 calc R U . . .
C92 C 0.3794(2) 0.08879(18) 0.2774(2) 0.0479(9) Uani 1 1 d . . . . .
H92 H 0.395870 0.049285 0.288173 0.058 Uiso 1 1 calc R U . . .
C93 C 0.3167(2) 0.09696(17) 0.2371(2) 0.0476(9) Uani 1 1 d . . . . .
H93 H 0.289795 0.063225 0.221041 0.057 Uiso 1 1 calc R U . . .
C94 C 0.29354(18) 0.15471(16) 0.2205(2) 0.0385(8) Uani 1 1 d . . . . .
H94 H 0.250566 0.160497 0.192865 0.046 Uiso 1 1 calc R U . . .
C95 C 0.28819(16) 0.70682(16) -0.20133(16) 0.0335(7) Uani 1 1 d . . . . .
C96 C 0.30476(15) 0.26410(15) 0.35560(16) 0.0296(6) Uani 1 1 d . . . . .
O1 O 0.4459(11) 0.5888(10) 0.1731(15) 0.111(3) Uani 0.247(11) 1 d D U P A -2
C97 C 0.4333(16) 0.5287(12) 0.151(2) 0.107(4) Uani 0.247(11) 1 d D U P A -2
H97A H 0.424616 0.528603 0.100984 0.129 Uiso 0.247(11) 1 calc R U P A -2
H97B H 0.393370 0.516793 0.158617 0.129 Uiso 0.247(11) 1 calc R U P A -2
C98 C 0.4807(18) 0.4799(14) 0.180(3) 0.130(8) Uani 0.247(11) 1 d D U P A -2
H98A H 0.463749 0.441516 0.158576 0.195 Uiso 0.247(11) 1 calc R U P A -2
H98B H 0.520366 0.489093 0.171284 0.195 Uiso 0.247(11) 1 calc R U P A -2
H98C H 0.488901 0.477200 0.229321 0.195 Uiso 0.247(11) 1 calc R U P A -2
C99 C 0.4093(13) 0.6350(14) 0.1913(19) 0.102(4) Uani 0.247(11) 1 d D U P A -2
H99A H 0.374765 0.614737 0.203223 0.123 Uiso 0.247(11) 1 calc R U P A -2
H99B H 0.388823 0.658883 0.149645 0.123 Uiso 0.247(11) 1 calc R U P A -2
C100 C 0.4406(17) 0.6803(16) 0.249(2) 0.109(6) Uani 0.247(11) 1 d D U P A -2
H10A H 0.408273 0.708184 0.254163 0.163 Uiso 0.247(11) 1 calc R U P A -2
H10B H 0.459538 0.658421 0.292125 0.163 Uiso 0.247(11) 1 calc R U P A -2
H10C H 0.473697 0.702884 0.238163 0.163 Uiso 0.247(11) 1 calc R U P A -2
O1B O 0.4506(3) 0.5883(3) 0.2210(4) 0.097(2) Uani 0.753(11) 1 d D U P A -1
C101 C 0.4182(4) 0.5532(5) 0.1620(5) 0.094(2) Uani 0.753(11) 1 d D U P A -1
H10D H 0.414480 0.577002 0.120531 0.112 Uiso 0.753(11) 1 calc R U P A -1
H10E H 0.374770 0.544097 0.162166 0.112 Uiso 0.753(11) 1 calc R U P A -1
C102 C 0.4526(6) 0.4947(6) 0.1595(8) 0.123(4) Uani 0.753(11) 1 d D U P A -1
H10F H 0.428931 0.472164 0.118412 0.184 Uiso 0.753(11) 1 calc R U P A -1
H10G H 0.495407 0.503479 0.158342 0.184 Uiso 0.753(11) 1 calc R U P A -1
H10H H 0.455703 0.470578 0.199971 0.184 Uiso 0.753(11) 1 calc R U P A -1
C103 C 0.4230(6) 0.6487(5) 0.2226(7) 0.112(3) Uani 0.753(11) 1 d D U P A -1
H10I H 0.377058 0.645430 0.216325 0.135 Uiso 0.753(11) 1 calc R U P A -1
H10J H 0.428301 0.674262 0.185771 0.135 Uiso 0.753(11) 1 calc R U P A -1
C104 C 0.4598(7) 0.6763(6) 0.2944(8) 0.145(5) Uani 0.753(11) 1 d D U P A -1
H10K H 0.443143 0.716523 0.297926 0.217 Uiso 0.753(11) 1 calc R U P A -1
H10L H 0.454169 0.650485 0.330293 0.217 Uiso 0.753(11) 1 calc R U P A -1
H10M H 0.505159 0.679175 0.299890 0.217 Uiso 0.753(11) 1 calc R U P A -1
O2 O 0.0466(4) 0.5909(5) 0.1961(5) 0.108(2) Uani 0.689(6) 1 d D U P B 1
C105 C 0.0896(6) 0.6093(6) 0.2594(7) 0.124(3) Uani 0.689(6) 1 d D U P B 1
H10N H 0.110198 0.647013 0.252162 0.149 Uiso 0.689(6) 1 calc R U P B 1
H10O H 0.123256 0.578432 0.274962 0.149 Uiso 0.689(6) 1 calc R U P B 1
C106 C 0.0624(6) 0.6196(5) 0.3145(7) 0.140(5) Uani 0.689(6) 1 d D U P B 1
H10P H 0.096206 0.632245 0.355936 0.210 Uiso 0.689(6) 1 calc R U P B 1
H10Q H 0.030001 0.651170 0.300659 0.210 Uiso 0.689(6) 1 calc R U P B 1
H10R H 0.043099 0.582378 0.323529 0.210 Uiso 0.689(6) 1 calc R U P B 1
C107 C 0.0682(6) 0.5775(6) 0.1387(6) 0.110(2) Uani 0.689(6) 1 d D U P B 1
H10S H 0.100472 0.545182 0.152627 0.132 Uiso 0.689(6) 1 calc R U P B 1
H10T H 0.089673 0.613679 0.128952 0.132 Uiso 0.689(6) 1 calc R U P B 1
C108 C 0.0187(5) 0.5586(5) 0.0740(6) 0.100(3) Uani 0.689(6) 1 d D U P B 1
H10U H 0.038678 0.550793 0.039177 0.150 Uiso 0.689(6) 1 calc R U P B 1
H10V H -0.002104 0.521844 0.082128 0.150 Uiso 0.689(6) 1 calc R U P B 1
H10W H -0.012940 0.590582 0.058371 0.150 Uiso 0.689(6) 1 calc R U P B 1
O3 O 0.0018(7) 0.5729(7) 0.1492(9) 0.112(3) Uani 0.311(6) 1 d D U P B 2
C109 C 0.0484(12) 0.601(2) 0.2057(13) 0.110(3) Uani 0.311(6) 1 d D U P B 2
H10X H 0.042030 0.645581 0.204249 0.131 Uiso 0.311(6) 1 calc R U P B 2
H10Y H 0.045962 0.586009 0.249570 0.131 Uiso 0.311(6) 1 calc R U P B 2
C110 C 0.1054(8) 0.5873(11) 0.1983(11) 0.100(3) Uani 0.311(6) 1 d D U P B 2
H11A H 0.120276 0.547783 0.219601 0.120 Uiso 0.311(6) 1 calc R U P B 2
H11B H 0.137620 0.617947 0.220967 0.120 Uiso 0.311(6) 1 calc R U P B 2
C111 C 0.0974(9) 0.5851(13) 0.1281(11) 0.108(4) Uani 0.311(6) 1 d D U P B 2
H11C H 0.116275 0.620908 0.113819 0.129 Uiso 0.311(6) 1 calc R U P B 2
H11D H 0.117032 0.548481 0.116644 0.129 Uiso 0.311(6) 1 calc R U P B 2
C112 C 0.0322(11) 0.5843(14) 0.0974(10) 0.108(3) Uani 0.311(6) 1 d D U P B 2
H11E H 0.020215 0.552329 0.062215 0.129 Uiso 0.311(6) 1 calc R U P B 2
H11F H 0.017590 0.623319 0.074776 0.129 Uiso 0.311(6) 1 calc R U P B 2
O4 O 0.5116(9) 0.5108(13) 0.4897(14) 0.143(5) Uani 0.309(6) 1 d D U P C -1
C113 C 0.4931(12) 0.5441(17) 0.4286(19) 0.135(5) Uani 0.309(6) 1 d D U P C -1
H11G H 0.463860 0.575963 0.433609 0.162 Uiso 0.309(6) 1 calc R U P C -1
H11H H 0.467814 0.516894 0.392131 0.162 Uiso 0.309(6) 1 calc R U P C -1
C114 C 0.5407(11) 0.5737(13) 0.4029(16) 0.139(6) Uani 0.309(6) 1 d D U P C -1
H11I H 0.518749 0.594613 0.360098 0.208 Uiso 0.309(6) 1 calc R U P C -1
H11J H 0.565320 0.602805 0.436760 0.208 Uiso 0.309(6) 1 calc R U P C -1
H11K H 0.569303 0.543302 0.394978 0.208 Uiso 0.309(6) 1 calc R U P C -1
C115 C 0.4625(12) 0.4971(19) 0.5199(15) 0.140(7) Uani 0.309(6) 1 d D U P C -1
H11L H 0.447982 0.456493 0.502037 0.168 Uiso 0.309(6) 1 calc R U P C -1
H11M H 0.427339 0.524434 0.495315 0.168 Uiso 0.309(6) 1 calc R U P C -1
C116 C 0.4583(14) 0.4955(16) 0.5905(15) 0.154(9) Uani 0.309(6) 1 d D U P C -1
H11N H 0.415318 0.483753 0.588421 0.231 Uiso 0.309(6) 1 calc R U P C -1
H11O H 0.489007 0.466334 0.618131 0.231 Uiso 0.309(6) 1 calc R U P C -1
H11P H 0.467999 0.535481 0.611289 0.231 Uiso 0.309(6) 1 calc R U P C -1
O5 O 0.4919(12) 0.6105(14) 0.3728(18) 0.141(5) Uani 0.191(6) 1 d D U P C -2
C117 C 0.5599(13) 0.6067(17) 0.393(3) 0.137(6) Uani 0.191(6) 1 d D U P C -2
H11Q H 0.576909 0.629606 0.361929 0.165 Uiso 0.191(6) 1 calc R U P C -2
H11R H 0.580270 0.620932 0.440419 0.165 Uiso 0.191(6) 1 calc R U P C -2
C118 C 0.5671(17) 0.5458(19) 0.387(2) 0.138(6) Uani 0.191(6) 1 d D U P C -2
H11S H 0.612476 0.534138 0.404324 0.166 Uiso 0.191(6) 1 calc R U P C -2
H11T H 0.548052 0.532225 0.339611 0.166 Uiso 0.191(6) 1 calc R U P C -2
C119 C 0.534(2) 0.5220(18) 0.429(3) 0.142(5) Uani 0.191(6) 1 d D U P C -2
H11U H 0.518281 0.480806 0.415273 0.170 Uiso 0.191(6) 1 calc R U P C -2
H11V H 0.560701 0.521580 0.477981 0.170 Uiso 0.191(6) 1 calc R U P C -2
C120 C 0.4837(19) 0.562(2) 0.418(3) 0.137(5) Uani 0.191(6) 1 d D U P C -2
H12A H 0.483404 0.579322 0.462271 0.165 Uiso 0.191(6) 1 calc R U P C -2
H12B H 0.442788 0.541026 0.396955 0.165 Uiso 0.191(6) 1 calc R U P C -2
O6 O 0.0393(12) 0.5611(12) 0.4396(14) 0.185(6) Uani 0.322(9) 1 d D U P D -1
C121 C 0.0971(15) 0.5676(14) 0.4950(19) 0.176(7) Uani 0.322(9) 1 d D U P D -1
H12C H 0.118383 0.605842 0.491149 0.211 Uiso 0.322(9) 1 calc R U P D -1
H12D H 0.088783 0.567124 0.539031 0.211 Uiso 0.322(9) 1 calc R U P D -1
C122 C 0.1339(11) 0.5197(15) 0.4905(19) 0.171(6) Uani 0.322(9) 1 d D U P D -1
H12E H 0.169650 0.514152 0.533506 0.205 Uiso 0.322(9) 1 calc R U P D -1
H12F H 0.151108 0.524883 0.452486 0.205 Uiso 0.322(9) 1 calc R U P D -1
C123 C 0.0912(16) 0.4704(11) 0.478(2) 0.170(6) Uani 0.322(9) 1 d D U P D -1
H12G H 0.107277 0.435574 0.459158 0.204 Uiso 0.322(9) 1 calc R U P D -1
H12H H 0.082831 0.457959 0.520416 0.204 Uiso 0.322(9) 1 calc R U P D -1
C124 C 0.0377(14) 0.4953(13) 0.4312(19) 0.177(6) Uani 0.322(9) 1 d D U P D -1
H12I H -0.001070 0.478791 0.438099 0.213 Uiso 0.322(9) 1 calc R U P D -1
H12J H 0.036625 0.484887 0.384392 0.213 Uiso 0.322(9) 1 calc R U P D -1
O7 O 0.0033(11) 0.4629(11) 0.5139(14) 0.190(6) Uani 0.339(4) 1 d D U P D -2
C125 C -0.0648(12) 0.4671(19) 0.4864(19) 0.198(8) Uani 0.339(4) 1 d D U P D -2
H12K H -0.079256 0.453158 0.438499 0.238 Uiso 0.339(4) 1 calc R U P D -2
H12L H -0.077835 0.509579 0.487016 0.238 Uiso 0.339(4) 1 calc R U P D -2
C126 C -0.0958(16) 0.429(2) 0.528(2) 0.201(12) Uani 0.339(4) 1 d D U P D -2
H12M H -0.142068 0.432637 0.508255 0.301 Uiso 0.339(4) 1 calc R U P D -2
H12N H -0.083301 0.387014 0.526624 0.301 Uiso 0.339(4) 1 calc R U P D -2
H12O H -0.081882 0.443356 0.575073 0.301 Uiso 0.339(4) 1 calc R U P D -2
C127 C 0.0484(13) 0.4937(16) 0.491(2) 0.179(6) Uani 0.339(4) 1 d D U P D -2
H12P H 0.051879 0.535043 0.509585 0.214 Uiso 0.339(4) 1 calc R U P D -2
H12Q H 0.029915 0.497188 0.440861 0.214 Uiso 0.339(4) 1 calc R U P D -2
C128 C 0.1154(12) 0.4701(18) 0.507(2) 0.166(7) Uani 0.339(4) 1 d D U P D -2
H12R H 0.139436 0.497177 0.486760 0.249 Uiso 0.339(4) 1 calc R U P D -2
H12S H 0.136127 0.468007 0.556034 0.249 Uiso 0.339(4) 1 calc R U P D -2
H12T H 0.114009 0.429887 0.486831 0.249 Uiso 0.339(4) 1 calc R U P D -2

loop_
_atom_site_aniso_label
_atom_site_aniso_U_11
_atom_site_aniso_U_22
_atom_site_aniso_U_33
_atom_site_aniso_U_23
_atom_site_aniso_U_13
_atom_site_aniso_U_12
Ru1 0.02728(12) 0.02904(12) 0.02779(12) 0.00696(9) 0.01102(9) 0.00242(9)
Ru2 0.02675(12) 0.02753(12) 0.02364(12) 0.00365(9) 0.00837(9) -0.00031(9)
Ru3 0.03171(12) 0.02591(12) 0.02329(12) 0.00276(8) 0.01012(9) -0.00109(9)
Ru4 0.02892(12) 0.02606(12) 0.02302(12) 0.00212(8) 0.01015(9) -0.00144(8)
N1 0.0394(15) 0.0286(13) 0.0276(14) 0.0029(11) 0.0144(11) 0.0021(11)
N2 0.0342(14) 0.0262(13) 0.0289(14) 0.0027(10) 0.0108(11) -0.0001(10)
N3 0.0332(14) 0.0358(15) 0.0347(15) 0.0078(12) 0.0128(12) 0.0056(11)
N4 0.0298(13) 0.0345(14) 0.0298(14) 0.0069(11) 0.0095(11) 0.0029(11)
N5 0.0267(12) 0.0312(14) 0.0330(14) 0.0075(11) 0.0094(11) 0.0021(10)
N6 0.0294(13) 0.0290(13) 0.0281(13) 0.0038(10) 0.0100(11) 0.0011(10)
N7 0.0297(13) 0.0290(13) 0.0265(13) 0.0049(10) 0.0102(10) 0.0024(10)
N8 0.0259(12) 0.0301(13) 0.0279(13) 0.0009(10) 0.0086(10) 0.0004(10)
N9 0.0433(15) 0.0295(13) 0.0247(13) 0.0004(11) 0.0142(11) -0.0042(11)
N10 0.0366(14) 0.0318(14) 0.0271(14) 0.0014(11) 0.0105(11) -0.0042(11)
N11 0.0357(14) 0.0258(13) 0.0317(14) 0.0041(11) 0.0131(11) -0.0007(11)
N12 0.0378(14) 0.0260(13) 0.0261(13) 0.0022(10) 0.0145(11) -0.0018(11)
N13 0.0338(13) 0.0289(13) 0.0284(14) 0.0018(11) 0.0107(11) 0.0011(11)
N14 0.0264(12) 0.0259(12) 0.0310(13) 0.0021(10) 0.0111(10) -0.0016(10)
N15 0.0369(14) 0.0328(14) 0.0254(13) 0.0002(11) 0.0145(11) -0.0018(11)
N16 0.0296(13) 0.0287(13) 0.0287(13) 0.0018(11) 0.0113(11) -0.0001(10)
N17 0.063(2) 0.0501(19) 0.0352(17) 0.0071(14) 0.0170(15) -0.0193(16)
N18 0.0356(15) 0.0478(17) 0.0326(15) 0.0116(13) 0.0137(12) 0.0029(13)
C1 0.0345(16) 0.0280(15) 0.0319(16) 0.0068(13) 0.0112(13) 0.0026(13)
C2 0.0312(15) 0.0317(16) 0.0268(15) 0.0033(12) 0.0098(12) -0.0002(12)
C3 0.0307(15) 0.0290(15) 0.0289(16) 0.0046(12) 0.0090(12) 0.0013(12)
C4 0.0377(17) 0.0255(15) 0.0278(15) 0.0061(12) 0.0125(13) 0.0002(12)
C5 0.0310(15) 0.0343(17) 0.0314(16) 0.0072(13) 0.0107(13) -0.0006(13)
C6 0.0303(15) 0.0384(17) 0.0309(16) 0.0087(14) 0.0115(13) 0.0012(13)
C7 0.059(2) 0.0326(18) 0.0352(18) 0.0061(14) 0.0245(17) 0.0036(16)
C8 0.091(3) 0.041(2) 0.034(2) 0.0066(16) 0.034(2) 0.007(2)
C9 0.094(3) 0.038(2) 0.036(2) -0.0025(16) 0.028(2) 0.001(2)
C10 0.071(3) 0.0314(18) 0.0355(19) -0.0008(15) 0.0226(18) -0.0026(17)
C11 0.0404(17) 0.0308(16) 0.0297(16) 0.0033(13) 0.0138(14) 0.0038(13)
C12 0.0472(19) 0.0251(15) 0.0273(16) 0.0000(12) 0.0122(14) 0.0004(13)
C13 0.052(2) 0.037(2) 0.060(3) 0.0060(18) 0.023(2) 0.0079(17)
C14 0.072(3) 0.037(2) 0.080(3) 0.013(2) 0.030(3) 0.019(2)
C15 0.087(3) 0.0293(19) 0.054(3) 0.0069(17) 0.030(2) 0.000(2)
C16 0.060(2) 0.036(2) 0.049(2) 0.0055(17) 0.0156(19) -0.0080(17)
C17 0.0445(19) 0.0315(18) 0.043(2) 0.0005(15) 0.0112(16) -0.0039(15)
C18 0.0373(18) 0.048(2) 0.0398(19) 0.0078(16) 0.0192(15) 0.0078(15)
C19 0.041(2) 0.053(2) 0.049(2) 0.0013(18) 0.0213(17) 0.0094(17)
C20 0.0382(19) 0.052(2) 0.053(2) 0.0057(19) 0.0144(17) 0.0161(17)
C21 0.0412(19) 0.043(2) 0.040(2) 0.0041(16) 0.0104(16) 0.0091(16)
C22 0.0305(16) 0.0340(17) 0.0329(17) 0.0035(13) 0.0100(13) 0.0005(13)
C23 0.0302(16) 0.0399(19) 0.0347(18) 0.0090(14) 0.0065(13) 0.0067(14)
C24 0.0351(18) 0.046(2) 0.0374(19) 0.0080(16) 0.0065(15) 0.0057(15)
C25 0.039(2) 0.067(3) 0.041(2) -0.0030(19) 0.0036(16) 0.0061(19)
C26 0.049(2) 0.078(3) 0.037(2) 0.019(2) 0.0065(18) 0.017(2)
C27 0.054(2) 0.064(3) 0.048(2) 0.029(2) 0.014(2) 0.006(2)
C28 0.043(2) 0.043(2) 0.045(2) 0.0134(17) 0.0106(16) 0.0037(16)
C29 0.0297(16) 0.0385(18) 0.044(2) 0.0085(15) 0.0111(14) -0.0044(14)
C30 0.0358(18) 0.040(2) 0.051(2) 0.0067(17) 0.0069(16) -0.0119(15)
C31 0.0406(19) 0.0361(19) 0.044(2) -0.0031(16) 0.0035(16) -0.0081(15)
C32 0.0386(18) 0.0337(17) 0.0376(18) 0.0019(14) 0.0101(15) -0.0007(14)
C33 0.0287(15) 0.0290(15) 0.0306(16) 0.0009(12) 0.0081(12) 0.0017(12)
C34 0.0370(16) 0.0271(15) 0.0307(16) -0.0018(12) 0.0136(13) -0.0061(13)
C35 0.0367(17) 0.0394(19) 0.0401(19) -0.0011(15) 0.0156(15) -0.0018(14)
C36 0.047(2) 0.058(2) 0.053(2) -0.0108(19) 0.0282(19) -0.0047(18)
C37 0.061(2) 0.054(2) 0.038(2) -0.0078(17) 0.0303(18) -0.0174(19)
C38 0.064(3) 0.045(2) 0.035(2) 0.0007(16) 0.0198(18) -0.0076(19)
C39 0.048(2) 0.043(2) 0.0301(17) 0.0041(15) 0.0134(15) 0.0002(16)
C40 0.0372(17) 0.0301(16) 0.0344(17) 0.0022(13) 0.0165(14) -0.0005(13)
C41 0.0443(19) 0.0303(17) 0.044(2) 0.0014(15) 0.0160(16) 0.0022(14)
C42 0.0400(19) 0.0350(18) 0.051(2) -0.0019(16) 0.0125(16) 0.0061(15)
C43 0.0323(16) 0.0369(18) 0.0418(19) -0.0014(15) 0.0111(14) 0.0021(14)
C44 0.0294(15) 0.0315(16) 0.0240(15) 0.0028(12) 0.0068(12) 0.0011(12)
C45 0.0229(14) 0.0323(16) 0.0356(17) -0.0014(13) 0.0048(13) -0.0004(12)
C46 0.0432(19) 0.0364(18) 0.0363(19) -0.0034(15) 0.0027(15) 0.0012(15)
C47 0.050(2) 0.043(2) 0.052(2) -0.0066(18) -0.0064(19) -0.0022(18)
C48 0.038(2) 0.060(3) 0.082(4) -0.006(2) 0.003(2) -0.017(2)
C49 0.051(3) 0.083(4) 0.076(3) -0.002(3) 0.026(2) -0.025(2)
C50 0.041(2) 0.062(3) 0.046(2) -0.0056(19) 0.0188(17) -0.0169(18)
C51 0.054(2) 0.0304(17) 0.0280(16) 0.0019(13) 0.0147(15) 0.0018(15)
C52 0.068(3) 0.0314(18) 0.0356(19) -0.0011(15) 0.0152(18) 0.0014(17)
C53 0.068(3) 0.0356(19) 0.038(2) -0.0048(15) 0.0185(18) -0.0158(18)
C54 0.047(2) 0.0386(19) 0.0353(18) -0.0025(15) 0.0104(15) -0.0131(16)
C55 0.0394(17) 0.0352(17) 0.0248(15) -0.0022(13) 0.0110(13) -0.0073(14)
C56 0.0352(18) 0.0339(18) 0.046(2) 0.0024(15) 0.0057(15) -0.0085(14)
C57 0.048(2) 0.056(3) 0.055(3) 0.017(2) -0.0055(19) -0.0183(19)
C58 0.056(3) 0.068(3) 0.105(5) 0.038(3) -0.028(3) -0.026(3)
C59 0.033(2) 0.069(4) 0.171(8) 0.038(4) 0.001(4) -0.010(2)
C60 0.040(2) 0.063(3) 0.157(7) -0.006(4) 0.040(3) -0.009(2)
C61 0.043(2) 0.050(2) 0.080(3) -0.004(2) 0.026(2) -0.0104(18)
C62 0.0351(17) 0.0378(18) 0.0376(18) 0.0101(15) 0.0096(14) 0.0051(14)
C63 0.0395(19) 0.049(2) 0.053(2) 0.0095(18) 0.0191(17) 0.0078(16)
C64 0.047(2) 0.045(2) 0.051(2) 0.0070(17) 0.0268(18) 0.0115(17)
C65 0.049(2) 0.0365(18) 0.0389(19) 0.0047(15) 0.0184(16) 0.0076(15)
C66 0.0370(16) 0.0264(15) 0.0306(16) 0.0015(12) 0.0146(13) 0.0003(13)
C67 0.0391(17) 0.0344(17) 0.0283(16) -0.0006(13) 0.0161(14) 0.0008(14)
C68 0.0425(19) 0.0386(18) 0.0336(18) 0.0026(14) 0.0164(15) 0.0012(15)
C69 0.059(2) 0.051(2) 0.036(2) 0.0041(17) 0.0241(18) 0.0001(18)
C70 0.084(3) 0.073(3) 0.0262(19) -0.0082(19) 0.020(2) -0.013(3)
C71 0.103(4) 0.071(3) 0.044(2) -0.022(2) 0.027(3) -0.038(3)
C72 0.084(3) 0.046(2) 0.037(2) -0.0106(17) 0.029(2) -0.024(2)
C73 0.0391(17) 0.0402(18) 0.0251(16) -0.0006(13) 0.0078(13) -0.0018(14)
C74 0.0397(18) 0.044(2) 0.0301(17) -0.0037(15) 0.0061(14) -0.0009(15)
C75 0.0363(17) 0.0343(17) 0.0389(19) -0.0078(14) 0.0091(14) -0.0039(14)
C76 0.0332(16) 0.0311(16) 0.0349(17) -0.0017(13) 0.0140(14) -0.0028(13)
C77 0.0278(14) 0.0297(15) 0.0275(15) -0.0002(12) 0.0100(12) 0.0012(12)
C78 0.0319(15) 0.0285(15) 0.0284(16) -0.0003(12) 0.0111(12) -0.0044(12)
C79 0.0315(16) 0.0282(16) 0.0344(17) 0.0002(13) 0.0101(13) -0.0031(12)
C80 0.0428(19) 0.0345(17) 0.0344(18) 0.0057(14) 0.0102(15) -0.0059(15)
C81 0.0429(19) 0.046(2) 0.0341(18) 0.0001(15) 0.0185(15) -0.0111(15)
C82 0.0375(18) 0.049(2) 0.0386(19) -0.0002(16) 0.0189(15) -0.0005(16)
C83 0.0324(16) 0.0366(17) 0.0356(18) 0.0030(14) 0.0122(14) 0.0028(13)
C84 0.053(2) 0.0346(17) 0.0284(17) 0.0028(14) 0.0180(15) -0.0007(15)
C85 0.063(2) 0.0401(19) 0.0282(17) -0.0020(14) 0.0239(17) 0.0001(17)
C86 0.058(2) 0.042(2) 0.039(2) -0.0034(16) 0.0293(18) -0.0002(17)
C87 0.0435(19) 0.0392(19) 0.0384(19) 0.0007(15) 0.0211(16) 0.0037(15)
C88 0.0346(16) 0.0294(16) 0.0304(16) -0.0016(13) 0.0155(13) -0.0037(13)
C89 0.0377(17) 0.0297(16) 0.0304(16) 0.0022(13) 0.0179(13) 0.0030(13)
C90 0.0393(18) 0.0381(18) 0.0390(19) 0.0012(15) 0.0110(15) 0.0041(15)
C91 0.048(2) 0.049(2) 0.046(2) 0.0052(18) 0.0124(18) 0.0137(18)
C92 0.060(2) 0.0336(19) 0.052(2) 0.0078(17) 0.0214(19) 0.0110(17)
C93 0.057(2) 0.0300(18) 0.059(3) 0.0039(17) 0.024(2) 0.0010(16)
C94 0.0407(18) 0.0345(18) 0.042(2) -0.0003(15) 0.0161(15) -0.0024(14)
C95 0.0379(17) 0.0367(17) 0.0245(15) 0.0019(13) 0.0085(13) -0.0057(14)
C96 0.0294(15) 0.0333(16) 0.0295(16) 0.0016(13) 0.0142(13) 0.0001(13)
O1 0.092(5) 0.117(6) 0.122(6) -0.006(6) 0.032(6) -0.023(5)
C97 0.084(6) 0.113(7) 0.118(7) -0.002(7) 0.024(6) -0.028(6)
C98 0.095(15) 0.125(14) 0.146(15) 0.015(13) 0.008(13) -0.039(13)
C99 0.083(6) 0.109(6) 0.117(7) -0.007(6) 0.035(6) -0.022(5)
C100 0.089(11) 0.105(11) 0.145(13) -0.054(12) 0.054(11) -0.023(10)
O1B 0.075(3) 0.103(4) 0.113(5) -0.002(4) 0.032(3) -0.027(3)
C101 0.079(4) 0.112(5) 0.092(5) -0.003(4) 0.030(4) -0.041(4)
C102 0.090(8) 0.110(8) 0.151(9) 0.007(8) 0.016(7) -0.023(6)
C103 0.089(5) 0.112(6) 0.140(7) -0.009(5) 0.043(5) -0.016(4)
C104 0.139(9) 0.130(8) 0.192(12) -0.072(9) 0.090(9) -0.043(7)
O2 0.078(3) 0.085(4) 0.146(4) 0.022(3) 0.016(3) -0.007(3)
C105 0.096(5) 0.096(5) 0.152(5) 0.014(5) 0.002(4) -0.016(4)
C106 0.116(8) 0.072(6) 0.170(10) -0.008(7) -0.038(7) -0.036(6)
C107 0.086(4) 0.095(4) 0.144(5) 0.018(4) 0.029(4) -0.011(4)
C108 0.078(5) 0.084(6) 0.148(7) 0.024(5) 0.049(5) 0.005(4)
O3 0.091(5) 0.100(5) 0.139(5) 0.013(4) 0.031(4) -0.003(4)
C109 0.085(5) 0.094(5) 0.140(5) 0.015(5) 0.022(4) -0.004(4)
C110 0.082(5) 0.088(5) 0.128(5) 0.016(5) 0.030(4) -0.001(4)
C111 0.094(6) 0.098(5) 0.131(6) 0.012(5) 0.035(5) 0.002(5)
C112 0.089(5) 0.099(5) 0.131(5) 0.012(5) 0.031(5) -0.004(5)
O4 0.098(8) 0.170(10) 0.170(10) -0.036(8) 0.057(8) -0.026(8)
C113 0.089(8) 0.164(11) 0.163(10) -0.028(8) 0.056(8) -0.018(8)
C114 0.087(10) 0.172(13) 0.169(12) -0.008(11) 0.056(9) -0.005(10)
C115 0.098(10) 0.175(12) 0.168(12) -0.043(11) 0.070(10) -0.028(10)
C116 0.089(13) 0.184(19) 0.21(2) -0.094(17) 0.072(14) -0.035(14)
O5 0.093(8) 0.168(11) 0.170(10) -0.022(9) 0.053(8) -0.010(8)
C117 0.088(10) 0.165(12) 0.169(11) -0.016(11) 0.055(9) -0.020(10)
C118 0.091(10) 0.166(12) 0.166(11) -0.023(10) 0.055(9) -0.013(10)
C119 0.096(8) 0.169(11) 0.168(10) -0.029(9) 0.053(8) -0.018(8)
C120 0.090(8) 0.166(11) 0.166(10) -0.030(9) 0.056(8) -0.016(8)
O6 0.162(10) 0.206(11) 0.186(11) -0.050(10) 0.057(9) -0.020(10)
C121 0.153(11) 0.203(11) 0.179(11) -0.054(10) 0.066(9) -0.024(10)
C122 0.149(10) 0.194(11) 0.178(11) -0.052(10) 0.066(9) -0.022(9)
C123 0.148(11) 0.199(11) 0.176(11) -0.052(10) 0.069(9) -0.018(10)
C124 0.155(10) 0.202(11) 0.181(11) -0.052(10) 0.062(9) -0.018(10)
O7 0.173(11) 0.213(12) 0.184(11) -0.057(11) 0.056(10) -0.025(10)
C125 0.174(13) 0.222(14) 0.192(14) -0.063(13) 0.051(12) -0.026(13)
C126 0.135(18) 0.26(2) 0.21(2) -0.07(2) 0.056(18) -0.068(18)
C127 0.157(9) 0.203(10) 0.181(10) -0.052(9) 0.063(8) -0.022(9)
C128 0.140(12) 0.207(13) 0.173(13) -0.041(12) 0.083(11) -0.020(12)

loop_
_atom_type_symbol
_atom_type_description
_atom_type_scat_dispersion_real
_atom_type_scat_dispersion_imag
_atom_type_scat_source
C C 0.0181 0.0091 'International Tables Vol C Tables 4.2.6.8 and 6.1.1.4'
H H 0.0000 0.0000 'International Tables Vol C Tables 4.2.6.8 and 6.1.1.4'
N N 0.0311 0.0180 'International Tables Vol C Tables 4.2.6.8 and 6.1.1.4'
Ru Ru 0.0552 3.2960 'International Tables Vol C Tables 4.2.6.8 and 6.1.1.4'
O O 0.0492 0.0322 'International Tables Vol C Tables 4.2.6.8 and 6.1.1.4'

loop_
_geom_angle_atom_site_label_1
_geom_angle_atom_site_label_2
_geom_angle_atom_site_label_3
_geom_angle
_geom_angle_site_symmetry_1
_geom_angle_site_symmetry_3
_geom_angle_publ_flag
N3 Ru1 N5 93.66(11) . . ?
N3 Ru1 C1 107.02(12) . . ?
N5 Ru1 C1 103.61(12) . . ?
N3 Ru1 N1 81.04(11) . . ?
N5 Ru1 N1 170.96(10) . . ?
C1 Ru1 N1 85.01(12) . . ?
N3 Ru1 N7 172.22(11) . . ?
N5 Ru1 N7 82.96(10) . . ?
C1 Ru1 N7 80.64(11) . . ?
N1 Ru1 N7 101.36(10) . . ?
N3 Ru1 Ru2 96.34(8) . . ?
N5 Ru1 Ru2 89.40(7) . . ?
C1 Ru1 Ru2 152.21(9) . . ?
N1 Ru1 Ru2 83.95(7) . . ?
N7 Ru1 Ru2 76.67(7) . . ?
N8 Ru2 N2 91.89(11) . . ?
N8 Ru2 C95 97.94(12) . . ?
N2 Ru2 C95 91.40(12) . . ?
N8 Ru2 N6 93.69(11) . . ?
N2 Ru2 N6 172.66(11) . . ?
C95 Ru2 N6 92.53(12) . . ?
N8 Ru2 N4 169.65(10) . . ?
N2 Ru2 N4 89.12(11) . . ?
C95 Ru2 N4 92.33(12) . . ?
N6 Ru2 N4 84.53(11) . . ?
N8 Ru2 Ru1 93.84(8) . . ?
N2 Ru2 Ru1 90.40(8) . . ?
C95 Ru2 Ru1 168.02(10) . . ?
N6 Ru2 Ru1 84.48(7) . . ?
N4 Ru2 Ru1 75.86(7) . . ?
N11 Ru3 N13 90.71(11) . . ?
N11 Ru3 C4 106.84(12) . . ?
N13 Ru3 C4 111.65(12) . . ?
N11 Ru3 N15 168.67(10) . . ?
N13 Ru3 N15 80.59(11) . . ?
C4 Ru3 N15 83.27(12) . . ?
N11 Ru3 N9 83.98(11) . . ?
N13 Ru3 N9 170.34(10) . . ?
C4 Ru3 N9 77.70(12) . . ?
N15 Ru3 N9 103.56(11) . . ?
N11 Ru3 Ru4 89.82(8) . . ?
N13 Ru3 Ru4 95.84(8) . . ?
C4 Ru3 Ru4 147.14(9) . . ?
N15 Ru3 Ru4 83.91(7) . . ?
N9 Ru3 Ru4 76.13(7) . . ?
N10 Ru4 N16 91.98(11) . . ?
N10 Ru4 C96 95.31(12) . . ?
N16 Ru4 C96 89.61(12) . . ?
N10 Ru4 N12 92.39(11) . . ?
N16 Ru4 N12 173.11(11) . . ?
C96 Ru4 N12 95.28(11) . . ?
N10 Ru4 N14 170.83(11) . . ?
N16 Ru4 N14 89.18(10) . . ?
C96 Ru4 N14 93.80(11) . . ?
N12 Ru4 N14 85.66(10) . . ?
N10 Ru4 Ru3 94.06(8) . . ?
N16 Ru4 Ru3 90.89(8) . . ?
C96 Ru4 Ru3 170.60(9) . . ?
N12 Ru4 Ru3 83.49(7) . . ?
N14 Ru4 Ru3 76.83(7) . . ?
C11 N1 C7 115.6(3) . . ?
C11 N1 Ru1 120.6(2) . . ?
C7 N1 Ru1 121.7(2) . . ?
C11 N2 C12 114.7(3) . . ?
C11 N2 Ru2 122.0(2) . . ?
C12 N2 Ru2 123.2(2) . . ?
C18 N3 C22 120.0(3) . . ?
C18 N3 Ru1 126.8(2) . . ?
C22 N3 Ru1 112.9(2) . . ?
C22 N4 C23 114.0(3) . . ?
C22 N4 Ru2 124.7(2) . . ?
C23 N4 Ru2 121.1(2) . . ?
C29 N5 C33 118.2(3) . . ?
C29 N5 Ru1 122.6(2) . . ?
C33 N5 Ru1 119.1(2) . . ?
C33 N6 C34 116.3(3) . . ?
C33 N6 Ru2 124.2(2) . . ?
C34 N6 Ru2 118.7(2) . . ?
C44 N7 C40 117.0(3) . . ?
C44 N7 Ru1 123.9(2) . . ?
C40 N7 Ru1 119.0(2) . . ?
C44 N8 C45 117.6(3) . . ?
C44 N8 Ru2 115.0(2) . . ?
C45 N8 Ru2 127.2(2) . . ?
C51 N9 C55 117.3(3) . . ?
C51 N9 Ru3 118.6(2) . . ?
C55 N9 Ru3 124.0(2) . . ?
C55 N10 C56 118.5(3) . . ?
C55 N10 Ru4 115.0(2) . . ?
C56 N10 Ru4 126.3(2) . . ?
C62 N11 C66 119.0(3) . . ?
C62 N11 Ru3 122.6(2) . . ?
C66 N11 Ru3 118.3(2) . . ?
C66 N12 C67 114.8(3) . . ?
C66 N12 Ru4 123.2(2) . . ?
C67 N12 Ru4 121.5(2) . . ?
C73 N13 C77 120.1(3) . . ?
C73 N13 Ru3 126.8(2) . . ?
C77 N13 Ru3 113.1(2) . . ?
C77 N14 C78 114.4(3) . . ?
C77 N14 Ru4 125.3(2) . . ?
C78 N14 Ru4 120.3(2) . . ?
C88 N15 C84 116.1(3) . . ?
C88 N15 Ru3 121.9(2) . . ?
C84 N15 Ru3 119.6(2) . . ?
C88 N16 C89 114.6(3) . . ?
C88 N16 Ru4 121.2(2) . . ?
C89 N16 Ru4 123.7(2) . . ?
C6 C1 C2 116.6(3) . . ?
C6 C1 Ru1 120.1(2) . . ?
C2 C1 Ru1 123.0(2) . . ?
C3 C2 C1 121.8(3) . . ?
C3 C2 H2 119.1 . . ?
C1 C2 H2 119.1 . . ?
C2 C3 C4 121.4(3) . . ?
C2 C3 H3 119.3 . . ?
C4 C3 H3 119.3 . . ?
C5 C4 C3 117.2(3) . . ?
C5 C4 Ru3 121.4(2) . . ?
C3 C4 Ru3 121.3(2) . . ?
C4 C5 C6 121.4(3) . . ?
C4 C5 H5 119.3 . . ?
C6 C5 H5 119.3 . . ?
C1 C6 C5 121.5(3) . . ?
C1 C6 H6 119.2 . . ?
C5 C6 H6 119.2 . . ?
C8 C7 N1 125.0(3) . . ?
C8 C7 H7 117.5 . . ?
N1 C7 H7 117.5 . . ?
C7 C8 C9 119.6(4) . . ?
C7 C8 H8 120.2 . . ?
C9 C8 H8 120.2 . . ?
C10 C9 C8 117.2(4) . . ?
C10 C9 H9 121.4 . . ?
C8 C9 H9 121.4 . . ?
C9 C10 C11 121.5(4) . . ?
C9 C10 H10 119.2 . . ?
C11 C10 H10 119.2 . . ?
N2 C11 N1 118.6(3) . . ?
N2 C11 C10 120.6(3) . . ?
N1 C11 C10 120.8(3) . . ?
C13 C12 C17 120.2(3) . . ?
C13 C12 N2 118.7(3) . . ?
C17 C12 N2 121.0(3) . . ?
C12 C13 C14 119.8(4) . . ?
C12 C13 H13 120.1 . . ?
C14 C13 H13 120.1 . . ?
C15 C14 C13 119.9(4) . . ?
C15 C14 H14 120.1 . . ?
C13 C14 H14 120.1 . . ?
C16 C15 C14 120.1(4) . . ?
C16 C15 H15 119.9 . . ?
C14 C15 H15 119.9 . . ?
C15 C16 C17 120.2(4) . . ?
C15 C16 H16 119.9 . . ?
C17 C16 H16 119.9 . . ?
C12 C17 C16 119.8(4) . . ?
C12 C17 H17 120.1 . . ?
C16 C17 H17 120.1 . . ?
N3 C18 C19 122.7(3) . . ?
N3 C18 H18 118.7 . . ?
C19 C18 H18 118.7 . . ?
C18 C19 C20 118.1(4) . . ?
C18 C19 H19 121.0 . . ?
C20 C19 H19 121.0 . . ?
C21 C20 C19 120.4(3) . . ?
C21 C20 H20 119.8 . . ?
C19 C20 H20 119.8 . . ?
C20 C21 C22 120.3(4) . . ?
C20 C21 H21 119.8 . . ?
C22 C21 H21 119.8 . . ?
N4 C22 N3 118.4(3) . . ?
N4 C22 C21 123.3(3) . . ?
N3 C22 C21 118.2(3) . . ?
C28 C23 C24 118.2(3) . . ?
C28 C23 N4 122.9(3) . . ?
C24 C23 N4 118.9(3) . . ?
C25 C24 C23 121.3(4) . . ?
C25 C24 H24 119.4 . . ?
C23 C24 H24 119.4 . . ?
C26 C25 C24 119.5(4) . . ?
C26 C25 H25 120.3 . . ?
C24 C25 H25 120.3 . . ?
C27 C26 C25 119.8(4) . . ?
C27 C26 H26 120.1 . . ?
C25 C26 H26 120.1 . . ?
C26 C27 C28 121.4(4) . . ?
C26 C27 H27 119.3 . . ?
C28 C27 H27 119.3 . . ?
C27 C28 C23 119.9(4) . . ?
C27 C28 H28 120.1 . . ?
C23 C28 H28 120.1 . . ?
N5 C29 C30 124.1(3) . . ?
N5 C29 H29 118.0 . . ?
C30 C29 H29 118.0 . . ?
C29 C30 C31 118.4(3) . . ?
C29 C30 H30 120.8 . . ?
C31 C30 H30 120.8 . . ?
C32 C31 C30 119.6(4) . . ?
C32 C31 H31 120.2 . . ?
C30 C31 H31 120.2 . . ?
C31 C32 C33 120.7(4) . . ?
C31 C32 H32 119.6 . . ?
C33 C32 H32 119.6 . . ?
N6 C33 N5 117.8(3) . . ?
N6 C33 C32 123.3(3) . . ?
N5 C33 C32 118.8(3) . . ?
C35 C34 C39 120.1(3) . . ?
C35 C34 N6 118.3(3) . . ?
C39 C34 N6 121.6(3) . . ?
C34 C35 C36 119.4(4) . . ?
C34 C35 H35 120.3 . . ?
C36 C35 H35 120.3 . . ?
C37 C36 C35 120.7(4) . . ?
C37 C36 H36 119.6 . . ?
C35 C36 H36 119.6 . . ?
C36 C37 C38 119.7(4) . . ?
C36 C37 H37 120.1 . . ?
C38 C37 H37 120.1 . . ?
C37 C38 C39 120.3(4) . . ?
C37 C38 H38 119.9 . . ?
C39 C38 H38 119.9 . . ?
C34 C39 C38 119.7(4) . . ?
C34 C39 H39 120.1 . . ?
C38 C39 H39 120.1 . . ?
C41 C40 N7 124.1(3) . . ?
C41 C40 H40 118.0 . . ?
N7 C40 H40 118.0 . . ?
C40 C41 C42 118.3(3) . . ?
C40 C41 H41 120.9 . . ?
C42 C41 H41 120.9 . . ?
C43 C42 C41 119.3(3) . . ?
C43 C42 H42 120.3 . . ?
C41 C42 H42 120.3 . . ?
C42 C43 C44 119.7(3) . . ?
C42 C43 H43 120.1 . . ?
C44 C43 H43 120.1 . . ?
N8 C44 N7 117.1(3) . . ?
N8 C44 C43 122.1(3) . . ?
N7 C44 C43 120.6(3) . . ?
C50 C45 C46 120.0(3) . . ?
C50 C45 N8 121.3(3) . . ?
C46 C45 N8 118.8(3) . . ?
C47 C46 C45 119.8(4) . . ?
C47 C46 H46 120.1 . . ?
C45 C46 H46 120.1 . . ?
C48 C47 C46 121.0(4) . . ?
C48 C47 H47 119.5 . . ?
C46 C47 H47 119.5 . . ?
C47 C48 C49 119.6(4) . . ?
C47 C48 H48 120.2 . . ?
C49 C48 H48 120.2 . . ?
C48 C49 C50 120.6(5) . . ?
C48 C49 H49 119.7 . . ?
C50 C49 H49 119.7 . . ?
C45 C50 C49 118.9(4) . . ?
C45 C50 H50 120.6 . . ?
C49 C50 H50 120.6 . . ?
N9 C51 C52 123.6(4) . . ?
N9 C51 H51 118.2 . . ?
C52 C51 H51 118.2 . . ?
C51 C52 C53 118.4(4) . . ?
C51 C52 H52 120.8 . . ?
C53 C52 H52 120.8 . . ?
C54 C53 C52 119.4(4) . . ?
C54 C53 H53 120.3 . . ?
C52 C53 H53 120.3 . . ?
C53 C54 C55 119.5(4) . . ?
C53 C54 H54 120.2 . . ?
C55 C54 H54 120.2 . . ?
N10 C55 N9 116.7(3) . . ?
N10 C55 C54 122.4(3) . . ?
N9 C55 C54 120.7(3) . . ?
C57 C56 C61 120.3(4) . . ?
C57 C56 N10 120.9(4) . . ?
C61 C56 N10 118.8(4) . . ?
C56 C57 C58 118.4(5) . . ?
C56 C57 H57 120.8 . . ?
C58 C57 H57 120.8 . . ?
C59 C58 C57 121.0(6) . . ?
C59 C58 H58 119.5 . . ?
C57 C58 H58 119.5 . . ?
C58 C59 C60 120.3(5) . . ?
C58 C59 H59 119.9 . . ?
C60 C59 H59 119.9 . . ?
C59 C60 C61 120.7(6) . . ?
C59 C60 H60 119.6 . . ?
C61 C60 H60 119.6 . . ?
C56 C61 C60 119.3(5) . . ?
C56 C61 H61 120.3 . . ?
C60 C61 H61 120.3 . . ?
C63 C62 N11 123.4(4) . . ?
C63 C62 H62 118.3 . . ?
N11 C62 H62 118.3 . . ?
C62 C63 C64 118.3(4) . . ?
C62 C63 H63 120.8 . . ?
C64 C63 H63 120.8 . . ?
C65 C64 C63 119.5(4) . . ?
C65 C64 H64 120.3 . . ?
C63 C64 H64 120.3 . . ?
C64 C65 C66 120.9(4) . . ?
C64 C65 H65 119.5 . . ?
C66 C65 H65 119.5 . . ?
N12 C66 N11 118.3(3) . . ?
N12 C66 C65 123.6(3) . . ?
N11 C66 C65 118.0(3) . . ?
C72 C67 C68 119.4(3) . . ?
C72 C67 N12 118.6(3) . . ?
C68 C67 N12 121.9(3) . . ?
C67 C68 C69 120.1(4) . . ?
C67 C68 H68 120.0 . . ?
C69 C68 H68 120.0 . . ?
C70 C69 C68 120.4(4) . . ?
C70 C69 H69 119.8 . . ?
C68 C69 H69 119.8 . . ?
C69 C70 C71 120.0(4) . . ?
C69 C70 H70 120.0 . . ?
C71 C70 H70 120.0 . . ?
C70 C71 C72 120.2(4) . . ?
C70 C71 H71 119.9 . . ?
C72 C71 H71 119.9 . . ?
C67 C72 C71 120.0(4) . . ?
C67 C72 H72 120.0 . . ?
C71 C72 H72 120.0 . . ?
N13 C73 C74 123.1(3) . . ?
N13 C73 H73 118.4 . . ?
C74 C73 H73 118.4 . . ?
C73 C74 C75 118.0(3) . . ?
C73 C74 H74 121.0 . . ?
C75 C74 H74 121.0 . . ?
C76 C75 C74 119.7(3) . . ?
C76 C75 H75 120.1 . . ?
C74 C75 H75 120.1 . . ?
C75 C76 C77 120.9(3) . . ?
C75 C76 H76 119.5 . . ?
C77 C76 H76 119.5 . . ?
N14 C77 N13 118.3(3) . . ?
N14 C77 C76 123.6(3) . . ?
N13 C77 C76 118.0(3) . . ?
C79 C78 C83 119.1(3) . . ?
C79 C78 N14 123.1(3) . . ?
C83 C78 N14 117.8(3) . . ?
C78 C79 C80 119.9(3) . . ?
C78 C79 H79 120.0 . . ?
C80 C79 H79 120.0 . . ?
C81 C80 C79 120.8(3) . . ?
C81 C80 H80 119.6 . . ?
C79 C80 H80 119.6 . . ?
C82 C81 C80 119.7(3) . . ?
C82 C81 H81 120.2 . . ?
C80 C81 H81 120.2 . . ?
C81 C82 C83 120.1(3) . . ?
C81 C82 H82 120.0 . . ?
C83 C82 H82 120.0 . . ?
C82 C83 C78 120.4(3) . . ?
C82 C83 H83 119.8 . . ?
C78 C83 H83 119.8 . . ?
C85 C84 N15 125.3(3) . . ?
C85 C84 H84 117.4 . . ?
N15 C84 H84 117.4 . . ?
C84 C85 C86 118.2(3) . . ?
C84 C85 H85 120.9 . . ?
C86 C85 H85 120.9 . . ?
C87 C86 C85 119.2(3) . . ?
C87 C86 H86 120.4 . . ?
C85 C86 H86 120.4 . . ?
C86 C87 C88 120.2(3) . . ?
C86 C87 H87 119.9 . . ?
C88 C87 H87 119.9 . . ?
N16 C88 N15 118.7(3) . . ?
N16 C88 C87 120.8(3) . . ?
N15 C88 C87 120.5(3) . . ?
C94 C89 C90 119.7(3) . . ?
C94 C89 N16 119.0(3) . . ?
C90 C89 N16 121.2(3) . . ?
C91 C90 C89 119.4(4) . . ?
C91 C90 H90 120.3 . . ?
C89 C90 H90 120.3 . . ?
C92 C91 C90 120.5(4) . . ?
C92 C91 H91 119.7 . . ?
C90 C91 H91 119.7 . . ?
C91 C92 C93 120.3(4) . . ?
C91 C92 H92 119.9 . . ?
C93 C92 H92 119.9 . . ?
C94 C93 C92 119.4(4) . . ?
C94 C93 H93 120.3 . . ?
C92 C93 H93 120.3 . . ?
C93 C94 C89 120.6(4) . . ?
C93 C94 H94 119.7 . . ?
C89 C94 H94 119.7 . . ?
N17 C95 Ru2 175.8(3) . . ?
N18 C96 Ru4 170.8(3) . . ?
C97 O1 C99 134(2) . . ?
O1 C97 C98 121(2) . . ?
O1 C97 H97A 107.0 . . ?
C98 C97 H97A 107.0 . . ?
O1 C97 H97B 107.0 . . ?
C98 C97 H97B 107.0 . . ?
H97A C97 H97B 106.8 . . ?
C97 C98 H98A 109.5 . . ?
C97 C98 H98B 109.5 . . ?
H98A C98 H98B 109.5 . . ?
C97 C98 H98C 109.5 . . ?
H98A C98 H98C 109.5 . . ?
H98B C98 H98C 109.5 . . ?
O1 C99 C100 121(2) . . ?
O1 C99 H99A 107.0 . . ?
C100 C99 H99A 107.0 . . ?
O1 C99 H99B 107.0 . . ?
C100 C99 H99B 107.0 . . ?
H99A C99 H99B 106.7 . . ?
C99 C100 H10A 109.5 . . ?
C99 C100 H10B 109.5 . . ?
H10A C100 H10B 109.5 . . ?
C99 C100 H10C 109.5 . . ?
H10A C100 H10C 109.5 . . ?
H10B C100 H10C 109.5 . . ?
C101 O1B C103 114.6(8) . . ?
O1B C101 C102 112.3(9) . . ?
O1B C101 H10D 109.2 . . ?
C102 C101 H10D 109.2 . . ?
O1B C101 H10E 109.2 . . ?
C102 C101 H10E 109.2 . . ?
H10D C101 H10E 107.9 . . ?
C101 C102 H10F 109.5 . . ?
C101 C102 H10G 109.5 . . ?
H10F C102 H10G 109.5 . . ?
C101 C102 H10H 109.5 . . ?
H10F C102 H10H 109.5 . . ?
H10G C102 H10H 109.5 . . ?
O1B C103 C104 106.5(9) . . ?
O1B C103 H10I 110.4 . . ?
C104 C103 H10I 110.4 . . ?
O1B C103 H10J 110.4 . . ?
C104 C103 H10J 110.4 . . ?
H10I C103 H10J 108.6 . . ?
C103 C104 H10K 109.5 . . ?
C103 C104 H10L 109.5 . . ?
H10K C104 H10L 109.5 . . ?
C103 C104 H10M 109.5 . . ?
H10K C104 H10M 109.5 . . ?
H10L C104 H10M 109.5 . . ?
C105 O2 C107 121.2(10) . . ?
O2 C105 C106 116.2(11) . . ?
O2 C105 H10N 108.2 . . ?
C106 C105 H10N 108.2 . . ?
O2 C105 H10O 108.2 . . ?
C106 C105 H10O 108.2 . . ?
H10N C105 H10O 107.4 . . ?
C105 C106 H10P 109.5 . . ?
C105 C106 H10Q 109.5 . . ?
H10P C106 H10Q 109.5 . . ?
C105 C106 H10R 109.5 . . ?
H10P C106 H10R 109.5 . . ?
H10Q C106 H10R 109.5 . . ?
O2 C107 C108 116.7(10) . . ?
O2 C107 H10S 108.1 . . ?
C108 C107 H10S 108.1 . . ?
O2 C107 H10T 108.1 . . ?
C108 C107 H10T 108.1 . . ?
H10S C107 H10T 107.3 . . ?
C107 C108 H10U 109.5 . . ?
C107 C108 H10V 109.5 . . ?
H10U C108 H10V 109.5 . . ?
C107 C108 H10W 109.5 . . ?
H10U C108 H10W 109.5 . . ?
H10V C108 H10W 109.5 . . ?
C109 O3 C112 98.0(18) . . ?
C110 C109 O3 104.8(14) . . ?
C110 C109 H10X 110.8 . . ?
O3 C109 H10X 110.8 . . ?
C110 C109 H10Y 110.8 . . ?
O3 C109 H10Y 110.8 . . ?
H10X C109 H10Y 108.9 . . ?
C109 C110 C111 108.4(10) . . ?
C109 C110 H11A 110.0 . . ?
C111 C110 H11A 110.0 . . ?
C109 C110 H11B 110.0 . . ?
C111 C110 H11B 110.0 . . ?
H11A C110 H11B 108.4 . . ?
C112 C111 C110 103.8(9) . . ?
C112 C111 H11C 111.0 . . ?
C110 C111 H11C 111.0 . . ?
C112 C111 H11D 111.0 . . ?
C110 C111 H11D 111.0 . . ?
H11C C111 H11D 109.0 . . ?
C111 C112 O3 109.3(12) . . ?
C111 C112 H11E 109.8 . . ?
O3 C112 H11E 109.8 . . ?
C111 C112 H11F 109.8 . . ?
O3 C112 H11F 109.8 . . ?
H11E C112 H11F 108.3 . . ?
C113 O4 C115 117.2(19) . . ?
O4 C113 C114 122(2) . . ?
O4 C113 H11G 106.9 . . ?
C114 C113 H11G 106.9 . . ?
O4 C113 H11H 106.9 . . ?
C114 C113 H11H 106.9 . . ?
H11G C113 H11H 106.7 . . ?
C113 C114 H11I 109.5 . . ?
C113 C114 H11J 109.5 . . ?
H11I C114 H11J 109.5 . . ?
C113 C114 H11K 109.5 . . ?
H11I C114 H11K 109.5 . . ?
H11J C114 H11K 109.5 . . ?
O4 C115 C116 136(2) . . ?
O4 C115 H11L 103.2 . . ?
C116 C115 H11L 103.2 . . ?
O4 C115 H11M 103.2 . . ?
C116 C115 H11M 103.2 . . ?
H11L C115 H11M 105.2 . . ?
C115 C116 H11N 109.5 . . ?
C115 C116 H11O 109.5 . . ?
H11N C116 H11O 109.5 . . ?
C115 C116 H11P 109.5 . . ?
H11N C116 H11P 109.5 . . ?
H11O C116 H11P 109.5 . . ?
C117 O5 C120 96.3(19) . . ?
C118 C117 O5 100.0(15) . . ?
C118 C117 H11Q 111.8 . . ?
O5 C117 H11Q 111.8 . . ?
C118 C117 H11R 111.8 . . ?
O5 C117 H11R 111.8 . . ?
H11Q C117 H11R 109.5 . . ?
C117 C118 C119 102.5(14) . . ?
C117 C118 H11S 111.3 . . ?
C119 C118 H11S 111.3 . . ?
C117 C118 H11T 111.3 . . ?
C119 C118 H11T 111.3 . . ?
H11S C118 H11T 109.2 . . ?
C120 C119 C118 102.3(12) . . ?
C120 C119 H11U 111.3 . . ?
C118 C119 H11U 111.3 . . ?
C120 C119 H11V 111.3 . . ?
C118 C119 H11V 111.3 . . ?
H11U C119 H11V 109.2 . . ?
C119 C120 O5 108.1(13) . . ?
C119 C120 H12A 110.1 . . ?
O5 C120 H12A 110.1 . . ?
C119 C120 H12B 110.1 . . ?
O5 C120 H12B 110.1 . . ?
H12A C120 H12B 108.4 . . ?
C121 O6 C124 100.2(19) . . ?
C122 C121 O6 105.7(15) . . ?
C122 C121 H12C 110.6 . . ?
O6 C121 H12C 110.6 . . ?
C122 C121 H12D 110.6 . . ?
O6 C121 H12D 110.6 . . ?
H12C C121 H12D 108.7 . . ?
C121 C122 C123 103.5(13) . . ?
C121 C122 H12E 111.1 . . ?
C123 C122 H12E 111.1 . . ?
C121 C122 H12F 111.1 . . ?
C123 C122 H12F 111.1 . . ?
H12E C122 H12F 109.0 . . ?
C124 C123 C122 100.9(13) . . ?
C124 C123 H12G 111.6 . . ?
C122 C123 H12G 111.6 . . ?
C124 C123 H12H 111.6 . . ?
C122 C123 H12H 111.6 . . ?
H12G C123 H12H 109.4 . . ?
C123 C124 O6 109.3(12) . . ?
C123 C124 H12I 109.8 . . ?
O6 C124 H12I 109.8 . . ?
C123 C124 H12J 109.8 . . ?
O6 C124 H12J 109.8 . . ?
H12I C124 H12J 108.3 . . ?
C127 O7 C125 127(2) . . ?
O7 C125 C126 111(2) . . ?
O7 C125 H12K 109.5 . . ?
C126 C125 H12K 109.5 . . ?
O7 C125 H12L 109.5 . . ?
C126 C125 H12L 109.5 . . ?
H12K C125 H12L 108.1 . . ?
C125 C126 H12M 109.5 . . ?
C125 C126 H12N 109.5 . . ?
H12M C126 H12N 109.5 . . ?
C125 C126 H12O 109.5 . . ?
H12M C126 H12O 109.5 . . ?
H12N C126 H12O 109.5 . . ?
O7 C127 C128 121(2) . . ?
O7 C127 H12P 107.0 . . ?
C128 C127 H12P 107.0 . . ?
O7 C127 H12Q 107.0 . . ?
C128 C127 H12Q 107.0 . . ?
H12P C127 H12Q 106.8 . . ?
C127 C128 H12R 109.5 . . ?
C127 C128 H12S 109.5 . . ?
H12R C128 H12S 109.5 . . ?
C127 C128 H12T 109.5 . . ?
H12R C128 H12T 109.5 . . ?
H12S C128 H12T 109.5 . . ?

loop_
_geom_bond_atom_site_label_1
_geom_bond_atom_site_label_2
_geom_bond_distance
_geom_bond_site_symmetry_2
_geom_bond_publ_flag
Ru1 N3 2.031(3) . ?
Ru1 N5 2.036(3) . ?
Ru1 C1 2.052(3) . ?
Ru1 N1 2.153(3) . ?
Ru1 N7 2.155(3) . ?
Ru1 Ru2 2.4892(3) . ?
Ru2 N8 1.973(3) . ?
Ru2 N2 1.985(3) . ?
Ru2 C95 2.019(3) . ?
Ru2 N6 2.045(3) . ?
Ru2 N4 2.200(3) . ?
Ru3 N11 2.024(3) . ?
Ru3 N13 2.042(3) . ?
Ru3 C4 2.051(3) . ?
Ru3 N15 2.119(3) . ?
Ru3 N9 2.165(3) . ?
Ru3 Ru4 2.4829(3) . ?
Ru4 N10 1.969(3) . ?
Ru4 N16 1.982(3) . ?
Ru4 C96 2.013(3) . ?
Ru4 N12 2.073(3) . ?
Ru4 N14 2.169(3) . ?
N1 C11 1.368(4) . ?
N1 C7 1.374(4) . ?
N2 C11 1.362(4) . ?
N2 C12 1.444(4) . ?
N3 C18 1.359(5) . ?
N3 C22 1.372(4) . ?
N4 C22 1.357(4) . ?
N4 C23 1.427(4) . ?
N5 C29 1.360(4) . ?
N5 C33 1.378(4) . ?
N6 C33 1.358(4) . ?
N6 C34 1.446(4) . ?
N7 C44 1.362(4) . ?
N7 C40 1.367(4) . ?
N8 C44 1.362(4) . ?
N8 C45 1.425(4) . ?
N9 C51 1.355(4) . ?
N9 C55 1.361(4) . ?
N10 C55 1.355(4) . ?
N10 C56 1.431(5) . ?
N11 C62 1.363(4) . ?
N11 C66 1.380(4) . ?
N12 C66 1.345(4) . ?
N12 C67 1.430(4) . ?
N13 C73 1.357(4) . ?
N13 C77 1.375(4) . ?
N14 C77 1.354(4) . ?
N14 C78 1.430(4) . ?
N15 C88 1.365(4) . ?
N15 C84 1.369(4) . ?
N16 C88 1.357(4) . ?
N16 C89 1.425(4) . ?
N17 C95 1.140(4) . ?
N18 C96 1.143(4) . ?
C1 C6 1.393(5) . ?
C1 C2 1.399(4) . ?
C2 C3 1.389(4) . ?
C2 H2 0.9500 . ?
C3 C4 1.401(4) . ?
C3 H3 0.9500 . ?
C4 C5 1.381(4) . ?
C5 C6 1.409(4) . ?
C5 H5 0.9500 . ?
C6 H6 0.9500 . ?
C7 C8 1.349(6) . ?
C7 H7 0.9500 . ?
C8 C9 1.398(6) . ?
C8 H8 0.9500 . ?
C9 C10 1.365(5) . ?
C9 H9 0.9500 . ?
C10 C11 1.413(5) . ?
C10 H10 0.9500 . ?
C12 C13 1.376(5) . ?
C12 C17 1.383(5) . ?
C13 C14 1.394(6) . ?
C13 H13 0.9500 . ?
C14 C15 1.379(7) . ?
C14 H14 0.9500 . ?
C15 C16 1.374(6) . ?
C15 H15 0.9500 . ?
C16 C17 1.387(5) . ?
C16 H16 0.9500 . ?
C17 H17 0.9500 . ?
C18 C19 1.364(5) . ?
C18 H18 0.9500 . ?
C19 C20 1.396(6) . ?
C19 H19 0.9500 . ?
C20 C21 1.363(6) . ?
C20 H20 0.9500 . ?
C21 C22 1.418(5) . ?
C21 H21 0.9500 . ?
C23 C28 1.394(5) . ?
C23 C24 1.399(5) . ?
C24 C25 1.389(5) . ?
C24 H24 0.9500 . ?
C25 C26 1.383(7) . ?
C25 H25 0.9500 . ?
C26 C27 1.370(7) . ?
C26 H26 0.9500 . ?
C27 C28 1.388(6) . ?
C27 H27 0.9500 . ?
C28 H28 0.9500 . ?
C29 C30 1.362(6) . ?
C29 H29 0.9500 . ?
C30 C31 1.392(6) . ?
C30 H30 0.9500 . ?
C31 C32 1.361(5) . ?
C31 H31 0.9500 . ?
C32 C33 1.425(5) . ?
C32 H32 0.9500 . ?
C34 C35 1.382(5) . ?
C34 C39 1.391(5) . ?
C35 C36 1.394(5) . ?
C35 H35 0.9500 . ?
C36 C37 1.376(6) . ?
C36 H36 0.9500 . ?
C37 C38 1.381(6) . ?
C37 H37 0.9500 . ?
C38 C39 1.391(5) . ?
C38 H38 0.9500 . ?
C39 H39 0.9500 . ?
C40 C41 1.367(5) . ?
C40 H40 0.9500 . ?
C41 C42 1.393(5) . ?
C41 H41 0.9500 . ?
C42 C43 1.370(5) . ?
C42 H42 0.9500 . ?
C43 C44 1.417(5) . ?
C43 H43 0.9500 . ?
C45 C50 1.386(5) . ?
C45 C46 1.389(5) . ?
C46 C47 1.380(6) . ?
C46 H46 0.9500 . ?
C47 C48 1.353(7) . ?
C47 H47 0.9500 . ?
C48 C49 1.390(8) . ?
C48 H48 0.9500 . ?
C49 C50 1.392(6) . ?
C49 H49 0.9500 . ?
C50 H50 0.9500 . ?
C51 C52 1.375(5) . ?
C51 H51 0.9500 . ?
C52 C53 1.391(6) . ?
C52 H52 0.9500 . ?
C53 C54 1.361(6) . ?
C53 H53 0.9500 . ?
C54 C55 1.418(5) . ?
C54 H54 0.9500 . ?
C56 C57 1.380(6) . ?
C56 C61 1.387(6) . ?
C57 C58 1.408(7) . ?
C57 H57 0.9500 . ?
C58 C59 1.355(11) . ?
C58 H58 0.9500 . ?
C59 C60 1.356(10) . ?
C59 H59 0.9500 . ?
C60 C61 1.390(7) . ?
C60 H60 0.9500 . ?
C61 H61 0.9500 . ?
C62 C63 1.363(5) . ?
C62 H62 0.9500 . ?
C63 C64 1.406(6) . ?
C63 H63 0.9500 . ?
C64 C65 1.360(5) . ?
C64 H64 0.9500 . ?
C65 C66 1.430(5) . ?
C65 H65 0.9500 . ?
C67 C72 1.379(5) . ?
C67 C68 1.387(5) . ?
C68 C69 1.391(5) . ?
C68 H68 0.9500 . ?
C69 C70 1.360(6) . ?
C69 H69 0.9500 . ?
C70 C71 1.381(7) . ?
C70 H70 0.9500 . ?
C71 C72 1.390(6) . ?
C71 H71 0.9500 . ?
C72 H72 0.9500 . ?
C73 C74 1.369(5) . ?
C73 H73 0.9500 . ?
C74 C75 1.405(5) . ?
C74 H74 0.9500 . ?
C75 C76 1.366(5) . ?
C75 H75 0.9500 . ?
C76 C77 1.424(4) . ?
C76 H76 0.9500 . ?
C78 C79 1.388(5) . ?
C78 C83 1.402(5) . ?
C79 C80 1.389(5) . ?
C79 H79 0.9500 . ?
C80 C81 1.387(5) . ?
C80 H80 0.9500 . ?
C81 C82 1.380(5) . ?
C81 H81 0.9500 . ?
C82 C83 1.391(5) . ?
C82 H82 0.9500 . ?
C83 H83 0.9500 . ?
C84 C85 1.359(5) . ?
C84 H84 0.9500 . ?
C85 C86 1.390(6) . ?
C85 H85 0.9500 . ?
C86 C87 1.362(5) . ?
C86 H86 0.9500 . ?
C87 C88 1.426(5) . ?
C87 H87 0.9500 . ?
C89 C94 1.387(5) . ?
C89 C90 1.392(5) . ?
C90 C91 1.390(5) . ?
C90 H90 0.9500 . ?
C91 C92 1.378(6) . ?
C91 H91 0.9500 . ?
C92 C93 1.386(6) . ?
C92 H92 0.9500 . ?
C93 C94 1.385(5) . ?
C93 H93 0.9500 . ?
C94 H94 0.9500 . ?
O1 C97 1.412(17) . ?
O1 C99 1.436(17) . ?
C97 C98 1.495(19) . ?
C97 H97A 0.9900 . ?
C97 H97B 0.9900 . ?
C98 H98A 0.9800 . ?
C98 H98B 0.9800 . ?
C98 H98C 0.9800 . ?
C99 C100 1.548(18) . ?
C99 H99A 0.9900 . ?
C99 H99B 0.9900 . ?
C100 H10A 0.9800 . ?
C100 H10B 0.9800 . ?
C100 H10C 0.9800 . ?
O1B C101 1.432(10) . ?
O1B C103 1.481(11) . ?
C101 C102 1.521(13) . ?
C101 H10D 0.9900 . ?
C101 H10E 0.9900 . ?
C102 H10F 0.9800 . ?
C102 H10G 0.9800 . ?
C102 H10H 0.9800 . ?
C103 C104 1.574(14) . ?
C103 H10I 0.9900 . ?
C103 H10J 0.9900 . ?
C104 H10K 0.9800 . ?
C104 H10L 0.9800 . ?
C104 H10M 0.9800 . ?
O2 C105 1.409(12) . ?
O2 C107 1.454(13) . ?
C105 C106 1.475(15) . ?
C105 H10N 0.9900 . ?
C105 H10O 0.9900 . ?
C106 H10P 0.9800 . ?
C106 H10Q 0.9800 . ?
C106 H10R 0.9800 . ?
C107 C108 1.491(13) . ?
C107 H10S 0.9900 . ?
C107 H10T 0.9900 . ?
C108 H10U 0.9800 . ?
C108 H10V 0.9800 . ?
C108 H10W 0.9800 . ?
O3 C109 1.435(17) . ?
O3 C112 1.468(17) . ?
C109 C110 1.365(19) . ?
C109 H10X 0.9900 . ?
C109 H10Y 0.9900 . ?
C110 C111 1.410(17) . ?
C110 H11A 0.9900 . ?
C110 H11B 0.9900 . ?
C111 C112 1.381(19) . ?
C111 H11C 0.9900 . ?
C111 H11D 0.9900 . ?
C112 H11E 0.9900 . ?
C112 H11F 0.9900 . ?
O4 C113 1.409(18) . ?
O4 C115 1.458(17) . ?
C113 C114 1.485(18) . ?
C113 H11G 0.9900 . ?
C113 H11H 0.9900 . ?
C114 H11I 0.9800 . ?
C114 H11J 0.9800 . ?
C114 H11K 0.9800 . ?
C115 C116 1.499(18) . ?
C115 H11L 0.9900 . ?
C115 H11M 0.9900 . ?
C116 H11N 0.9800 . ?
C116 H11O 0.9800 . ?
C116 H11P 0.9800 . ?
O5 C117 1.434(19) . ?
O5 C120 1.485(19) . ?
C117 C118 1.37(2) . ?
C117 H11Q 0.9900 . ?
C117 H11R 0.9900 . ?
C118 C119 1.419(19) . ?
C118 H11S 0.9900 . ?
C118 H11T 0.9900 . ?
C119 C120 1.38(2) . ?
C119 H11U 0.9900 . ?
C119 H11V 0.9900 . ?
C120 H12A 0.9900 . ?
C120 H12B 0.9900 . ?
O6 C121 1.425(19) . ?
O6 C124 1.474(18) . ?
C121 C122 1.37(2) . ?
C121 H12C 0.9900 . ?
C121 H12D 0.9900 . ?
C122 C123 1.418(19) . ?
C122 H12E 0.9900 . ?
C122 H12F 0.9900 . ?
C123 C124 1.39(2) . ?
C123 H12G 0.9900 . ?
C123 H12H 0.9900 . ?
C124 H12I 0.9900 . ?
C124 H12J 0.9900 . ?
O7 C127 1.419(18) . ?
O7 C125 1.438(18) . ?
C125 C126 1.520(19) . ?
C125 H12K 0.9900 . ?
C125 H12L 0.9900 . ?
C126 H12M 0.9800 . ?
C126 H12N 0.9800 . ?
C126 H12O 0.9800 . ?
C127 C128 1.513(19) . ?
C127 H12P 0.9900 . ?
C127 H12Q 0.9900 . ?
C128 H12R 0.9800 . ?
C128 H12S 0.9800 . ?
C128 H12T 0.9800 . ?

loop_
_geom_torsion_atom_site_label_1
_geom_torsion_atom_site_label_2
_geom_torsion_atom_site_label_3
_geom_torsion_atom_site_label_4
_geom_torsion
_geom_torsion_site_symmetry_1
_geom_torsion_site_symmetry_2
_geom_torsion_site_symmetry_3
_geom_torsion_site_symmetry_4
_geom_torsion_publ_flag
C6 C1 C2 C3 0.0(5) . . . . ?
Ru1 C1 C2 C3 174.5(3) . . . . ?
C1 C2 C3 C4 1.1(5) . . . . ?
C2 C3 C4 C5 -1.6(5) . . . . ?
C2 C3 C4 Ru3 173.7(2) . . . . ?
C3 C4 C5 C6 1.0(5) . . . . ?
Ru3 C4 C5 C6 -174.3(3) . . . . ?
C2 C1 C6 C5 -0.6(5) . . . . ?
Ru1 C1 C6 C5 -175.3(3) . . . . ?
C4 C5 C6 C1 0.1(5) . . . . ?
C11 N1 C7 C8 -4.4(6) . . . . ?
Ru1 N1 C7 C8 -168.0(3) . . . . ?
N1 C7 C8 C9 -0.3(7) . . . . ?
C7 C8 C9 C10 2.8(7) . . . . ?
C8 C9 C10 C11 -0.5(7) . . . . ?
C12 N2 C11 N1 167.7(3) . . . . ?
Ru2 N2 C11 N1 -8.9(4) . . . . ?
C12 N2 C11 C10 -12.8(5) . . . . ?
Ru2 N2 C11 C10 170.6(3) . . . . ?
C7 N1 C11 N2 -173.8(3) . . . . ?
Ru1 N1 C11 N2 -10.0(4) . . . . ?
C7 N1 C11 C10 6.6(5) . . . . ?
Ru1 N1 C11 C10 170.4(3) . . . . ?
C9 C10 C11 N2 176.0(4) . . . . ?
C9 C10 C11 N1 -4.5(6) . . . . ?
C11 N2 C12 C13 -75.9(4) . . . . ?
Ru2 N2 C12 C13 100.7(4) . . . . ?
C11 N2 C12 C17 100.6(4) . . . . ?
Ru2 N2 C12 C17 -82.9(4) . . . . ?
C17 C12 C13 C14 -2.0(6) . . . . ?
N2 C12 C13 C14 174.5(4) . . . . ?
C12 C13 C14 C15 0.1(7) . . . . ?
C13 C14 C15 C16 2.1(8) . . . . ?
C14 C15 C16 C17 -2.3(7) . . . . ?
C13 C12 C17 C16 1.8(6) . . . . ?
N2 C12 C17 C16 -174.6(3) . . . . ?
C15 C16 C17 C12 0.3(6) . . . . ?
C22 N3 C18 C19 5.0(6) . . . . ?
Ru1 N3 C18 C19 178.2(3) . . . . ?
N3 C18 C19 C20 -0.7(6) . . . . ?
C18 C19 C20 C21 -0.7(7) . . . . ?
C19 C20 C21 C22 -2.1(6) . . . . ?
C23 N4 C22 N3 149.4(3) . . . . ?
Ru2 N4 C22 N3 -25.6(4) . . . . ?
C23 N4 C22 C21 -33.5(5) . . . . ?
Ru2 N4 C22 C21 151.5(3) . . . . ?
C18 N3 C22 N4 169.7(3) . . . . ?
Ru1 N3 C22 N4 -4.5(4) . . . . ?
C18 N3 C22 C21 -7.6(5) . . . . ?
Ru1 N3 C22 C21 178.3(3) . . . . ?
C20 C21 C22 N4 -170.8(4) . . . . ?
C20 C21 C22 N3 6.2(6) . . . . ?
C22 N4 C23 C28 119.1(4) . . . . ?
Ru2 N4 C23 C28 -65.7(4) . . . . ?
C22 N4 C23 C24 -61.3(4) . . . . ?
Ru2 N4 C23 C24 113.9(3) . . . . ?
C28 C23 C24 C25 1.2(6) . . . . ?
N4 C23 C24 C25 -178.4(3) . . . . ?
C23 C24 C25 C26 0.8(6) . . . . ?
C24 C25 C26 C27 -1.5(7) . . . . ?
C25 C26 C27 C28 0.0(7) . . . . ?
C26 C27 C28 C23 2.1(7) . . . . ?
C24 C23 C28 C27 -2.6(6) . . . . ?
N4 C23 C28 C27 176.9(4) . . . . ?
C33 N5 C29 C30 2.6(5) . . . . ?
Ru1 N5 C29 C30 -174.5(3) . . . . ?
N5 C29 C30 C31 0.8(6) . . . . ?
C29 C30 C31 C32 -1.6(6) . . . . ?
C30 C31 C32 C33 -0.8(6) . . . . ?
C34 N6 C33 N5 178.4(3) . . . . ?
Ru2 N6 C33 N5 -11.4(4) . . . . ?
C34 N6 C33 C32 -2.8(4) . . . . ?
Ru2 N6 C33 C32 167.4(2) . . . . ?
C29 N5 C33 N6 173.9(3) . . . . ?
Ru1 N5 C33 N6 -8.9(4) . . . . ?
C29 N5 C33 C32 -4.9(4) . . . . ?
Ru1 N5 C33 C32 172.3(2) . . . . ?
C31 C32 C33 N6 -174.6(3) . . . . ?
C31 C32 C33 N5 4.2(5) . . . . ?
C33 N6 C34 C35 -107.1(3) . . . . ?
Ru2 N6 C34 C35 82.2(3) . . . . ?
C33 N6 C34 C39 73.7(4) . . . . ?
Ru2 N6 C34 C39 -97.0(3) . . . . ?
C39 C34 C35 C36 -1.2(5) . . . . ?
N6 C34 C35 C36 179.6(3) . . . . ?
C34 C35 C36 C37 0.4(6) . . . . ?
C35 C36 C37 C38 0.3(6) . . . . ?
C36 C37 C38 C39 -0.2(6) . . . . ?
C35 C34 C39 C38 1.3(5) . . . . ?
N6 C34 C39 C38 -179.5(3) . . . . ?
C37 C38 C39 C34 -0.6(6) . . . . ?
C44 N7 C40 C41 6.7(5) . . . . ?
Ru1 N7 C40 C41 -169.2(3) . . . . ?
N7 C40 C41 C42 2.2(6) . . . . ?
C40 C41 C42 C43 -6.0(6) . . . . ?
C41 C42 C43 C44 1.1(6) . . . . ?
C45 N8 C44 N7 163.5(3) . . . . ?
Ru2 N8 C44 N7 -12.1(4) . . . . ?
C45 N8 C44 C43 -21.1(5) . . . . ?
Ru2 N8 C44 C43 163.3(3) . . . . ?
C40 N7 C44 N8 163.7(3) . . . . ?
Ru1 N7 C44 N8 -20.5(4) . . . . ?
C40 N7 C44 C43 -11.7(4) . . . . ?
Ru1 N7 C44 C43 164.0(2) . . . . ?
C42 C43 C44 N8 -167.1(3) . . . . ?
C42 C43 C44 N7 8.2(5) . . . . ?
C44 N8 C45 C50 110.8(4) . . . . ?
Ru2 N8 C45 C50 -74.2(4) . . . . ?
C44 N8 C45 C46 -69.0(4) . . . . ?
Ru2 N8 C45 C46 105.9(3) . . . . ?
C50 C45 C46 C47 -1.6(6) . . . . ?
N8 C45 C46 C47 178.2(3) . . . . ?
C45 C46 C47 C48 -0.4(6) . . . . ?
C46 C47 C48 C49 1.5(8) . . . . ?
C47 C48 C49 C50 -0.5(8) . . . . ?
C46 C45 C50 C49 2.5(6) . . . . ?
N8 C45 C50 C49 -177.3(4) . . . . ?
C48 C49 C50 C45 -1.5(8) . . . . ?
C55 N9 C51 C52 5.1(5) . . . . ?
Ru3 N9 C51 C52 -171.9(3) . . . . ?
N9 C51 C52 C53 4.0(6) . . . . ?
C51 C52 C53 C54 -6.5(6) . . . . ?
C52 C53 C54 C55 0.1(6) . . . . ?
C56 N10 C55 N9 163.0(3) . . . . ?
Ru4 N10 C55 N9 -13.1(4) . . . . ?
C56 N10 C55 C54 -22.4(5) . . . . ?
Ru4 N10 C55 C54 161.5(3) . . . . ?
C51 N9 C55 N10 163.1(3) . . . . ?
Ru3 N9 C55 N10 -20.1(4) . . . . ?
C51 N9 C55 C54 -11.6(5) . . . . ?
Ru3 N9 C55 C54 165.2(3) . . . . ?
C53 C54 C55 N10 -165.1(3) . . . . ?
C53 C54 C55 N9 9.2(5) . . . . ?
C55 N10 C56 C57 108.7(4) . . . . ?
Ru4 N10 C56 C57 -75.7(4) . . . . ?
C55 N10 C56 C61 -73.1(4) . . . . ?
Ru4 N10 C56 C61 102.4(4) . . . . ?
C61 C56 C57 C58 0.5(6) . . . . ?
N10 C56 C57 C58 178.6(4) . . . . ?
C56 C57 C58 C59 -0.4(8) . . . . ?
C57 C58 C59 C60 -0.1(9) . . . . ?
C58 C59 C60 C61 0.5(9) . . . . ?
C57 C56 C61 C60 -0.1(6) . . . . ?
N10 C56 C61 C60 -178.3(4) . . . . ?
C59 C60 C61 C56 -0.4(8) . . . . ?
C66 N11 C62 C63 6.4(5) . . . . ?
Ru3 N11 C62 C63 -176.8(3) . . . . ?
N11 C62 C63 C64 1.1(6) . . . . ?
C62 C63 C64 C65 -4.3(6) . . . . ?
C63 C64 C65 C66 0.1(6) . . . . ?
C67 N12 C66 N11 173.8(3) . . . . ?
Ru4 N12 C66 N11 -13.7(4) . . . . ?
C67 N12 C66 C65 -8.9(5) . . . . ?
Ru4 N12 C66 C65 163.6(3) . . . . ?
C62 N11 C66 N12 167.2(3) . . . . ?
Ru3 N11 C66 N12 -9.8(4) . . . . ?
C62 N11 C66 C65 -10.3(4) . . . . ?
Ru3 N11 C66 C65 172.8(2) . . . . ?
C64 C65 C66 N12 -170.1(3) . . . . ?
C64 C65 C66 N11 7.3(5) . . . . ?
C66 N12 C67 C72 -88.2(4) . . . . ?
Ru4 N12 C67 C72 99.2(4) . . . . ?
C66 N12 C67 C68 88.3(4) . . . . ?
Ru4 N12 C67 C68 -84.4(4) . . . . ?
C72 C67 C68 C69 1.2(6) . . . . ?
N12 C67 C68 C69 -175.2(3) . . . . ?
C67 C68 C69 C70 -1.1(6) . . . . ?
C68 C69 C70 C71 0.6(8) . . . . ?
C69 C70 C71 C72 -0.3(9) . . . . ?
C68 C67 C72 C71 -0.9(7) . . . . ?
N12 C67 C72 C71 175.6(5) . . . . ?
C70 C71 C72 C67 0.5(9) . . . . ?
C77 N13 C73 C74 2.0(5) . . . . ?
Ru3 N13 C73 C74 177.7(3) . . . . ?
N13 C73 C74 C75 0.4(5) . . . . ?
C73 C74 C75 C76 -1.0(5) . . . . ?
C74 C75 C76 C77 -0.7(5) . . . . ?
C78 N14 C77 N13 153.3(3) . . . . ?
Ru4 N14 C77 N13 -26.1(4) . . . . ?
C78 N14 C77 C76 -29.6(4) . . . . ?
Ru4 N14 C77 C76 151.0(2) . . . . ?
C73 N13 C77 N14 173.6(3) . . . . ?
Ru3 N13 C77 N14 -2.6(4) . . . . ?
C73 N13 C77 C76 -3.6(4) . . . . ?
Ru3 N13 C77 C76 -179.9(2) . . . . ?
C75 C76 C77 N14 -174.1(3) . . . . ?
C75 C76 C77 N13 3.0(5) . . . . ?
C77 N14 C78 C79 112.2(3) . . . . ?
Ru4 N14 C78 C79 -68.4(4) . . . . ?
C77 N14 C78 C83 -67.3(4) . . . . ?
Ru4 N14 C78 C83 112.2(3) . . . . ?
C83 C78 C79 C80 -0.8(5) . . . . ?
N14 C78 C79 C80 179.8(3) . . . . ?
C78 C79 C80 C81 1.2(5) . . . . ?
C79 C80 C81 C82 -0.7(6) . . . . ?
C80 C81 C82 C83 -0.1(6) . . . . ?
C81 C82 C83 C78 0.5(6) . . . . ?
C79 C78 C83 C82 0.0(5) . . . . ?
N14 C78 C83 C82 179.5(3) . . . . ?
C88 N15 C84 C85 -4.5(5) . . . . ?
Ru3 N15 C84 C85 -167.0(3) . . . . ?
N15 C84 C85 C86 -0.6(6) . . . . ?
C84 C85 C86 C87 2.3(6) . . . . ?
C85 C86 C87 C88 1.3(6) . . . . ?
C89 N16 C88 N15 163.6(3) . . . . ?
Ru4 N16 C88 N15 -8.6(4) . . . . ?
C89 N16 C88 C87 -14.6(4) . . . . ?
Ru4 N16 C88 C87 173.2(2) . . . . ?
C84 N15 C88 N16 -170.1(3) . . . . ?
Ru3 N15 C88 N16 -8.1(4) . . . . ?
C84 N15 C88 C87 8.0(5) . . . . ?
Ru3 N15 C88 C87 170.1(2) . . . . ?
C86 C87 C88 N16 171.4(3) . . . . ?
C86 C87 C88 N15 -6.8(5) . . . . ?
C88 N16 C89 C94 -78.1(4) . . . . ?
Ru4 N16 C89 C94 94.0(3) . . . . ?
C88 N16 C89 C90 98.9(4) . . . . ?
Ru4 N16 C89 C90 -89.0(3) . . . . ?
C94 C89 C90 C91 2.6(5) . . . . ?
N16 C89 C90 C91 -174.4(3) . . . . ?
C89 C90 C91 C92 -1.2(6) . . . . ?
C90 C91 C92 C93 -0.7(7) . . . . ?
C91 C92 C93 C94 1.4(6) . . . . ?
C92 C93 C94 C89 0.0(6) . . . . ?
C90 C89 C94 C93 -2.0(5) . . . . ?
N16 C89 C94 C93 175.1(3) . . . . ?
C99 O1 C97 C98 -135(5) . . . . ?
C97 O1 C99 C100 144(4) . . . . ?
C103 O1B C101 C102 173.9(10) . . . . ?
C101 O1B C103 C104 173.4(9) . . . . ?
C107 O2 C105 C106 -178.0(12) . . . . ?
C105 O2 C107 C108 -179.8(11) . . . . ?
C112 O3 C109 C110 -39(3) . . . . ?
O3 C109 C110 C111 35(4) . . . . ?
C109 C110 C111 C112 -14(3) . . . . ?
C110 C111 C112 O3 -12(3) . . . . ?
C109 O3 C112 C111 31(3) . . . . ?
C115 O4 C113 C114 164(3) . . . . ?
C113 O4 C115 C116 -140(5) . . . . ?
C120 O5 C117 C118 49(3) . . . . ?
O5 C117 C118 C119 -55(3) . . . . ?
C117 C118 C119 C120 36(4) . . . . ?
C118 C119 C120 O5 -3(5) . . . . ?
C117 O5 C120 C119 -28(4) . . . . ?
C124 O6 C121 C122 28(4) . . . . ?
O6 C121 C122 C123 -45(3) . . . . ?
C121 C122 C123 C124 43(3) . . . . ?
C122 C123 C124 O6 -25(4) . . . . ?
C121 O6 C124 C123 -1(4) . . . . ?
C127 O7 C125 C126 -177(4) . . . . ?
C125 O7 C127 C128 -158(4) . . . . ?
